data_7131510
loop_
_publ_author_name
'Ohms, Leon'
'Eickhoff, Liesa'
'Kramer, Pascal'
'Villinger, Alexander'
'Bresien, Jonas'
'Schulz, Axel'

_publ_section_title
;
 Coinage metal complexes of multidentate Pacman phosphane ligands.
;
_journal_issue 35
_journal_name_full 'Chemical communications (Cambridge, England)'
_journal_page_first 5245
_journal_page_last 5248
_journal_paper_doi 10.1039/d3cc01174g
_journal_volume 59
_journal_year 2023
_chemical_formula_moiety 'C58 H58 Ag N8 P2 +, C F3 O3 S -, 2(C4 H8 O)'
_chemical_formula_sum 'C67 H74 Ag F3 N8 O5 P2 S'
_chemical_formula_weight 1330.21
_space_group_crystal_system monoclinic
_space_group_IT_number 7
_space_group_name_Hall 'P -2yc'
_space_group_name_H-M_alt 'P 1 c 1'
_atom_sites_solution_hydrogens geom
_audit_creation_method SHELXL-2014/7
_audit_update_record
;
2022-12-14 deposited with the CCDC.	2023-04-03 downloaded from the CCDC.
;
_cell_angle_alpha 90
_cell_angle_beta 104.971(2)
_cell_angle_gamma 90
_cell_formula_units_Z 4
_cell_length_a 20.6611(12)
_cell_length_b 19.3470(12)
_cell_length_c 16.2836(11)
_cell_measurement_reflns_used 9895
_cell_measurement_temperature 123(2)
_cell_measurement_theta_max 32.47
_cell_measurement_theta_min 2.80
_cell_volume 6288.1(7)
_computing_cell_refinement 'Bruker Apex V7.51A'
_computing_data_collection 'Bruker Apex V7.51A'
_computing_data_reduction 'Bruker SAINT'
_computing_molecular_graphics 'ORTEP-3v2.01 (Farrugia, 2012)'
_computing_publication_material 'SHELXL-2014/7 (Sheldrick, 2015)'
_computing_structure_refinement 'SHELXL-2014/7 (Sheldrick, 2015)'
_computing_structure_solution 'Bruker SHELXTL'
_diffrn_ambient_temperature 123(2)
_diffrn_detector_area_resol_mean 10.4167
_diffrn_measured_fraction_theta_full 0.997
_diffrn_measured_fraction_theta_max 0.999
_diffrn_measurement_device_type 'Bruker D8 QUEST diffractometer'
_diffrn_measurement_method 'phi and omega scans'
_diffrn_radiation_type MoK\a
_diffrn_radiation_wavelength 0.71073
_diffrn_reflns_av_R_equivalents 0.0419
_diffrn_reflns_av_unetI/netI 0.0352
_diffrn_reflns_Laue_measured_fraction_full 0.997
_diffrn_reflns_Laue_measured_fraction_max 0.999
_diffrn_reflns_limit_h_max 31
_diffrn_reflns_limit_h_min -31
_diffrn_reflns_limit_k_max 29
_diffrn_reflns_limit_k_min -29
_diffrn_reflns_limit_l_max 24
_diffrn_reflns_limit_l_min -24
_diffrn_reflns_number 250644
_diffrn_reflns_point_group_measured_fraction_full 0.997
_diffrn_reflns_point_group_measured_fraction_max 0.999
_diffrn_reflns_theta_full 25.242
_diffrn_reflns_theta_max 32.500
_diffrn_reflns_theta_min 2.041
_diffrn_source 'microfocus sealed tube'
_exptl_absorpt_coefficient_mu 0.471
_exptl_absorpt_correction_T_max 0.7464
_exptl_absorpt_correction_T_min 0.6730
_exptl_absorpt_correction_type multi-scan
_exptl_absorpt_process_details '(SADABS-2016/2; Sheldrick, 2015)'
_exptl_crystal_colour yellow
_exptl_crystal_density_diffrn 1.405
_exptl_crystal_description block
_exptl_crystal_F_000 2768
_exptl_crystal_size_max 0.390
_exptl_crystal_size_mid 0.360
_exptl_crystal_size_min 0.240
_refine_diff_density_max 0.643
_refine_diff_density_min -0.556
_refine_diff_density_rms 0.061
_refine_ls_abs_structure_details
;
 Refined as an inversion twin.
;
_refine_ls_abs_structure_Flack 0.489(9)
_refine_ls_extinction_method none
_refine_ls_goodness_of_fit_ref 1.032
_refine_ls_hydrogen_treatment constr
_refine_ls_matrix_type full
_refine_ls_number_parameters 1648
_refine_ls_number_reflns 44710
_refine_ls_number_restraints 414
_refine_ls_restrained_S_all 1.044
_refine_ls_R_factor_all 0.0395
_refine_ls_R_factor_gt 0.0337
_refine_ls_shift/su_max 0.004
_refine_ls_shift/su_mean 0.000
_refine_ls_structure_factor_coef Fsqd
_refine_ls_weighting_details 'w=1/[\s^2^(Fo^2^)+(0.0422P)^2^+2.2940P] where P=(Fo^2^+2Fc^2^)/3'
_refine_ls_weighting_scheme calc
_refine_ls_wR_factor_gt 0.0823
_refine_ls_wR_factor_ref 0.0860
_reflns_Friedel_coverage 0.999
_reflns_Friedel_fraction_full 0.998
_reflns_Friedel_fraction_max 0.999
_reflns_number_gt 41005
_reflns_number_total 44710
_reflns_threshold_expression 'I > 2\s(I)'
_cod_data_source_file d3cc01174g10.cif
_cod_data_source_block is_lo22b
_cod_depositor_comments 'Adding full bibliography for 7131503--7131510.cif.'
_cod_original_sg_symbol_H-M 'P c'
_cod_database_code 7131510
_shelx_shelxl_version_number 2014/7
_shelx_space_group_comment
;
The symmetry employed for this shelxl refinement is uniquely defined
by the following loop, which should always be used as a source of
symmetry information in preference to the above space-group names.
They are only intended as comments.
;
_shelx_estimated_absorpt_t_min 0.838
_shelx_estimated_absorpt_t_max 0.895

loop_
_space_group_symop_operation_xyz
'x, y, z'
'x, -y, z+1/2'

loop_
_atom_site_label
_atom_site_type_symbol
_atom_site_fract_x
_atom_site_fract_y
_atom_site_fract_z
_atom_site_U_iso_or_equiv
_atom_site_adp_type
_atom_site_occupancy
_atom_site_site_symmetry_order
_atom_site_calc_flag
_atom_site_refinement_flags_posn
_atom_site_refinement_flags_adp
_atom_site_refinement_flags_occupancy
_atom_site_disorder_assembly
_atom_site_disorder_group
Ag1 Ag 0.21503(4) 0.71149(2) 0.55168(8) 0.02556(19) Uani 0.901(6) 1 d . . P A 1
Ag2 Ag 0.77882(3) 0.79402(3) 0.21007(7) 0.01972(18) Uani 0.904(8) 1 d . . P B 1
Ag1B Ag 0.2034(2) 0.71484(15) 0.5276(4) 0.0152(8) Uiso 0.099(6) 1 d . . P A 2
Ag2B Ag 0.7874(3) 0.7892(3) 0.2308(6) 0.0239(10) Uiso 0.096(8) 1 d . . P B 2
S1 S 0.26255(6) 0.77934(4) 0.07688(8) 0.0433(2) Uani 1 1 d . . . . .
S2A S 0.75828(6) 0.29571(4) 0.20438(8) 0.0333(2) Uani 0.893(3) 1 d D U P C 1
O4A O 0.7749(3) 0.3129(3) 0.1270(3) 0.0388(8) Uani 0.893(3) 1 d D U P C 1
O5A O 0.78971(19) 0.33992(19) 0.2751(2) 0.0583(8) Uani 0.893(3) 1 d D U P C 1
O6A O 0.7571(3) 0.22461(18) 0.2266(3) 0.0838(14) Uani 0.893(3) 1 d D U P C 1
C118 C 0.6706(2) 0.3238(3) 0.1831(3) 0.0486(9) Uani 0.893(3) 1 d D U P C 1
F4A F 0.63152(16) 0.2864(2) 0.1204(2) 0.0760(11) Uani 0.893(3) 1 d D U P C 1
F5A F 0.6477(2) 0.3156(3) 0.2524(3) 0.0812(14) Uani 0.893(3) 1 d D U P C 1
F6A F 0.66430(16) 0.39015(17) 0.1614(2) 0.0650(8) Uani 0.893(3) 1 d D U P C 1
S2B S 0.7312(7) 0.2760(7) 0.1850(8) 0.058(2) Uiso 0.107(3) 1 d D U P C 2
O4B O 0.767(3) 0.306(3) 0.128(3) 0.051(5) Uiso 0.107(3) 1 d D U P C 2
O5B O 0.7833(13) 0.2941(16) 0.2709(15) 0.057(4) Uiso 0.107(3) 1 d D U P C 2
O6B O 0.7034(16) 0.2174(12) 0.166(2) 0.067(5) Uiso 0.107(3) 1 d D U P C 2
C139 C 0.6691(13) 0.3404(14) 0.194(2) 0.053(3) Uiso 0.107(3) 1 d D U P C 2
F4B F 0.6215(13) 0.3417(17) 0.1237(17) 0.076(4) Uiso 0.107(3) 1 d D U P C 2
F5B F 0.6295(17) 0.329(2) 0.245(2) 0.062(5) Uiso 0.107(3) 1 d D U P C 2
F6B F 0.6946(14) 0.4014(12) 0.2036(18) 0.062(4) Uiso 0.107(3) 1 d D U P C 2
P1 P 0.14345(4) 0.77623(3) 0.61641(7) 0.01800(11) Uani 1 1 d . . . . .
P2 P 0.26749(4) 0.63668(3) 0.47021(7) 0.01657(10) Uani 1 1 d . . . . .
P3 P 0.72913(4) 0.87074(3) 0.29460(7) 0.01693(11) Uani 1 1 d . . . . .
P4 P 0.85485(4) 0.72186(3) 0.15896(7) 0.01805(11) Uani 1 1 d . . . . .
F1 F 0.35039(14) 0.73398(15) 0.21433(16) 0.0627(7) Uani 1 1 d . . . . .
F2 F 0.37618(14) 0.71028(14) 0.0999(2) 0.0645(7) Uani 1 1 d . . . . .
F3 F 0.3875(2) 0.81354(18) 0.1484(3) 0.0977(13) Uani 1 1 d . . . . .
O1 O 0.22950(16) 0.71308(15) 0.0690(2) 0.0543(7) Uani 1 1 d . . . . .
O2 O 0.2726(2) 0.80734(19) -0.00050(19) 0.0767(11) Uani 1 1 d . . . . .
O3 O 0.2392(2) 0.8261(2) 0.1311(2) 0.0844(14) Uani 1 1 d . . . . .
O7 O 0.96324(13) 0.52291(14) 0.41988(18) 0.0442(5) Uani 1 1 d . . . . .
O8 O 0.51143(16) 0.52665(15) 0.2438(2) 0.0531(7) Uani 1 1 d . . . . .
O9 O 0.48817(18) 0.99808(16) 1.0268(2) 0.0581(8) Uani 1 1 d . . . . .
N1 N 0.12328(11) 0.75100(11) 0.70920(15) 0.0202(4) Uani 1 1 d . . . . .
N2 N 0.26353(11) 0.76530(11) 0.73401(15) 0.0233(4) Uani 1 1 d . . . . .
N3 N 0.33161(12) 0.67929(11) 0.64662(15) 0.0226(4) Uani 1 1 d . . . . .
N4 N 0.28924(11) 0.55951(10) 0.52627(14) 0.0182(4) Uani 1 1 d . . . . .
N5 N 0.23357(10) 0.59955(10) 0.37184(14) 0.0178(4) Uani 1 1 d . . . . .
N6 N 0.23353(11) 0.74364(11) 0.36767(15) 0.0211(4) Uani 1 1 d . . . . .
N7 N 0.15577(11) 0.82257(11) 0.45118(15) 0.0226(4) Uani 1 1 d . . . . .
N8 N 0.06176(10) 0.78096(11) 0.55249(15) 0.0186(4) Uani 1 1 d . . . . .
N9 N 0.76577(11) 0.90917(10) 0.39142(14) 0.0193(4) Uani 1 1 d . . . . .
N10 N 0.74917(11) 0.76916(11) 0.39731(15) 0.0203(4) Uani 1 1 d . . . . .
N11 N 0.82470(11) 0.68382(11) 0.31768(14) 0.0201(4) Uani 1 1 d . . . . .
N12 N 0.93267(11) 0.70773(10) 0.23054(15) 0.0195(4) Uani 1 1 d . . . . .
N13 N 0.88475(10) 0.74045(11) 0.07176(15) 0.0207(4) Uani 1 1 d . . . . .
N14 N 0.74169(11) 0.74156(11) 0.02907(15) 0.0204(4) Uani 1 1 d . . . . .
N15 N 0.66950(11) 0.82894(11) 0.10982(14) 0.0208(4) Uani 1 1 d . . . . .
N16 N 0.71355(11) 0.94819(10) 0.23579(14) 0.0189(4) Uani 1 1 d . . . . .
C1 C 0.16981(14) 0.75345(14) 0.78939(17) 0.0252(5) Uani 1 1 d . . . . .
C2 C 0.23989(14) 0.76360(13) 0.79943(18) 0.0260(5) Uani 1 1 d . . . . .
H2 H 0.2690 0.7691 0.8547 0.031 Uiso 1 1 calc R U . . .
C3 C 0.33273(13) 0.77660(13) 0.74288(17) 0.0226(4) Uani 1 1 d . . . . .
C4 C 0.36856(14) 0.82963(13) 0.79305(18) 0.0269(5) Uani 1 1 d . . . . .
H4 H 0.3462 0.8585 0.8242 0.032 Uiso 1 1 calc R U . . .
C5 C 0.43648(14) 0.84148(13) 0.79871(18) 0.0277(5) Uani 1 1 d . . . . .
C6 C 0.46958(14) 0.79894(13) 0.75342(19) 0.0270(5) Uani 1 1 d . . . . .
C7 C 0.43424(14) 0.74513(14) 0.70498(18) 0.0265(5) Uani 1 1 d . . . . .
H7 H 0.4569 0.7157 0.6749 0.032 Uiso 1 1 calc R U . . .
C8 C 0.36639(13) 0.73309(13) 0.69917(16) 0.0226(5) Uani 1 1 d . . . . .
C9 C 0.35388(14) 0.61739(13) 0.66183(17) 0.0232(5) Uani 1 1 d . . . . .
H9 H 0.3893 0.6103 0.7115 0.028 Uiso 1 1 calc R U . . .
C10 C 0.32982(14) 0.55820(13) 0.61020(17) 0.0224(5) Uani 1 1 d . . . . .
C11 C 0.34111(17) 0.48967(15) 0.63339(19) 0.0295(6) Uani 1 1 d . . . . .
H11 H 0.3677 0.4733 0.6864 0.035 Uiso 1 1 calc R U . . .
C12 C 0.30670(16) 0.44855(13) 0.56561(19) 0.0284(5) Uani 1 1 d . . . . .
H12 H 0.3048 0.3995 0.5650 0.034 Uiso 1 1 calc R U . . .
C13 C 0.27595(13) 0.49187(12) 0.49972(17) 0.0203(4) Uani 1 1 d . . . . .
C14 C 0.23080(13) 0.47281(12) 0.41474(18) 0.0219(4) Uani 1 1 d . . . . .
C15 C 0.22610(12) 0.53017(12) 0.35032(17) 0.0200(4) Uani 1 1 d . . . . .
C16 C 0.21221(14) 0.52533(13) 0.26308(18) 0.0269(5) Uani 1 1 d . . . . .
H16 H 0.2041 0.4838 0.2309 0.032 Uiso 1 1 calc R U . . .
C17 C 0.21218(14) 0.59274(14) 0.22966(18) 0.0265(5) Uani 1 1 d . . . . .
H17 H 0.2046 0.6045 0.1713 0.032 Uiso 1 1 calc R U . . .
C18 C 0.22500(13) 0.63813(12) 0.29639(17) 0.0201(4) Uani 1 1 d . . . . .
C19 C 0.22802(13) 0.71198(12) 0.29734(18) 0.0201(4) Uani 1 1 d . . . . .
H19 H 0.2260 0.7371 0.2466 0.024 Uiso 1 1 calc R U . . .
C20 C 0.24056(12) 0.81655(12) 0.37160(16) 0.0190(4) Uani 1 1 d . . . . .
C21 C 0.28874(13) 0.84987(13) 0.33940(18) 0.0237(5) Uani 1 1 d . . . . .
H21 H 0.3154 0.8234 0.3114 0.028 Uiso 1 1 calc R U . . .
C22 C 0.29872(13) 0.92109(13) 0.34734(17) 0.0241(5) Uani 1 1 d . . . . .
C23 C 0.25799(14) 0.96054(13) 0.38591(18) 0.0254(5) Uani 1 1 d . . . . .
C24 C 0.20912(14) 0.92726(13) 0.41628(17) 0.0242(5) Uani 1 1 d . . . . .
H24 H 0.1807 0.9541 0.4412 0.029 Uiso 1 1 calc R U . . .
C25 C 0.20060(12) 0.85555(12) 0.41122(16) 0.0208(4) Uani 1 1 d . . . . .
C26 C 0.09329(13) 0.83720(13) 0.42879(17) 0.0230(5) Uani 1 1 d . . . . .
H26 H 0.0775 0.8661 0.3806 0.028 Uiso 1 1 calc R U . . .
C27 C 0.04568(13) 0.81249(13) 0.47220(17) 0.0223(4) Uani 1 1 d . . . . .
C28 C -0.02325(14) 0.81263(16) 0.44315(19) 0.0301(5) Uani 1 1 d . . . . .
H28 H -0.0484 0.8317 0.3909 0.036 Uiso 1 1 calc R U . . .
C29 C -0.04970(13) 0.77981(16) 0.50411(19) 0.0298(5) Uani 1 1 d . . . . .
H29 H -0.0959 0.7721 0.4998 0.036 Uiso 1 1 calc R U . . .
C30 C 0.00263(12) 0.76069(13) 0.57116(17) 0.0217(4) Uani 1 1 d . . . . .
C31 C 0.00056(13) 0.72086(14) 0.64950(19) 0.0249(5) Uani 1 1 d . . . . .
C32 C 0.06120(13) 0.73394(12) 0.72126(17) 0.0225(4) Uani 1 1 d . . . . .
C33 C 0.06897(15) 0.72544(15) 0.80734(19) 0.0291(5) Uani 1 1 d . . . . .
H33 H 0.0345 0.7130 0.8335 0.035 Uiso 1 1 calc R U . . .
C34 C 0.13636(16) 0.73829(16) 0.85008(19) 0.0314(6) Uani 1 1 d . . . . .
H34 H 0.1552 0.7368 0.9098 0.038 Uiso 1 1 calc R U . . .
C35 C 0.47351(16) 0.89819(15) 0.8547(2) 0.0380(7) Uani 1 1 d . . . . .
H35A H 0.4881 0.9330 0.8196 0.057 Uiso 1 1 calc R U . . .
H35B H 0.5127 0.8788 0.8955 0.057 Uiso 1 1 calc R U . . .
H35C H 0.4438 0.9198 0.8855 0.057 Uiso 1 1 calc R U . . .
C36 C 0.54229(15) 0.81029(17) 0.7556(2) 0.0359(6) Uani 1 1 d . . . . .
H36A H 0.5542 0.7814 0.7122 0.054 Uiso 1 1 calc R U . . .
H36B H 0.5705 0.7978 0.8118 0.054 Uiso 1 1 calc R U . . .
H36C H 0.5494 0.8590 0.7441 0.054 Uiso 1 1 calc R U . . .
C37 C 0.16022(15) 0.45643(16) 0.4265(2) 0.0327(6) Uani 1 1 d . . . . .
H37A H 0.1299 0.4457 0.3702 0.039 Uiso 1 1 calc R U . . .
H37B H 0.1633 0.4145 0.4622 0.039 Uiso 1 1 calc R U . . .
C38 C 0.12940(17) 0.51412(18) 0.4669(3) 0.0407(7) Uani 1 1 d . . . . .
H38A H 0.0837 0.5012 0.4679 0.061 Uiso 1 1 calc R U . . .
H38B H 0.1281 0.5566 0.4338 0.061 Uiso 1 1 calc R U . . .
H38C H 0.1564 0.5218 0.5252 0.061 Uiso 1 1 calc R U . . .
C39 C 0.25758(16) 0.40634(13) 0.38153(19) 0.0287(5) Uani 1 1 d . . . . .
H39A H 0.2585 0.3687 0.4230 0.034 Uiso 1 1 calc R U . . .
H39B H 0.2257 0.3926 0.3274 0.034 Uiso 1 1 calc R U . . .
C40 C 0.32721(16) 0.41286(16) 0.3665(2) 0.0339(6) Uani 1 1 d . . . . .
H40A H 0.3413 0.3679 0.3494 0.051 Uiso 1 1 calc R U . . .
H40B H 0.3591 0.4281 0.4190 0.051 Uiso 1 1 calc R U . . .
H40C H 0.3260 0.4468 0.3214 0.051 Uiso 1 1 calc R U . . .
C41 C 0.35360(15) 0.95402(15) 0.3151(2) 0.0325(6) Uani 1 1 d . . . . .
H41A H 0.3697 0.9210 0.2792 0.049 Uiso 1 1 calc R U . . .
H41B H 0.3907 0.9673 0.3634 0.049 Uiso 1 1 calc R U . . .
H41C H 0.3361 0.9952 0.2817 0.049 Uiso 1 1 calc R U . . .
C42 C 0.26746(18) 1.03749(15) 0.3968(2) 0.0349(6) Uani 1 1 d . . . . .
H42A H 0.3147 1.0476 0.4235 0.052 Uiso 1 1 calc R U . . .
H42B H 0.2398 1.0550 0.4329 0.052 Uiso 1 1 calc R U . . .
H42C H 0.2541 1.0600 0.3410 0.052 Uiso 1 1 calc R U . . .
C43 C -0.06392(15) 0.74025(19) 0.6766(2) 0.0377(7) Uani 1 1 d . . . . .
H43A H -0.1033 0.7282 0.6296 0.045 Uiso 1 1 calc R U . . .
H43B H -0.0659 0.7116 0.7263 0.045 Uiso 1 1 calc R U . . .
C44 C -0.06953(19) 0.8156(2) 0.6994(2) 0.0469(8) Uani 1 1 d . . . . .
H44A H -0.1124 0.8233 0.7133 0.070 Uiso 1 1 calc R U . . .
H44B H -0.0672 0.8447 0.6510 0.070 Uiso 1 1 calc R U . . .
H44C H -0.0326 0.8275 0.7486 0.070 Uiso 1 1 calc R U . . .
C45 C -0.00396(17) 0.64186(16) 0.6301(2) 0.0388(7) Uani 1 1 d . . . . .
H45A H -0.0125 0.6175 0.6797 0.047 Uiso 1 1 calc R U . . .
H45B H -0.0430 0.6336 0.5811 0.047 Uiso 1 1 calc R U . . .
C46 C 0.05730(19) 0.61004(16) 0.6104(3) 0.0417(7) Uani 1 1 d . . . . .
H46A H 0.0480 0.5616 0.5937 0.063 Uiso 1 1 calc R U . . .
H46B H 0.0952 0.6124 0.6610 0.063 Uiso 1 1 calc R U . . .
H46C H 0.0683 0.6355 0.5638 0.063 Uiso 1 1 calc R U . . .
C47 C 0.16164(12) 0.86732(12) 0.63781(16) 0.0190(4) Uani 1 1 d . . . . .
C48 C 0.11806(13) 0.90755(13) 0.67017(19) 0.0257(5) Uani 1 1 d . . . . .
H48 H 0.0794 0.8872 0.6814 0.031 Uiso 1 1 calc R U . . .
C49 C 0.13099(15) 0.97763(13) 0.6861(2) 0.0321(6) Uani 1 1 d . . . . .
H49 H 0.1017 1.0047 0.7094 0.039 Uiso 1 1 calc R U . . .
C50 C 0.18670(17) 1.00793(14) 0.6679(2) 0.0345(6) Uani 1 1 d . . . . .
H50 H 0.1950 1.0559 0.6775 0.041 Uiso 1 1 calc R U . . .
C51 C 0.23000(16) 0.96799(16) 0.63562(19) 0.0323(6) Uani 1 1 d . . . . .
H51 H 0.2678 0.9889 0.6227 0.039 Uiso 1 1 calc R U . . .
C52 C 0.21858(13) 0.89729(14) 0.62191(17) 0.0249(5) Uani 1 1 d . . . . .
H52 H 0.2494 0.8698 0.6019 0.030 Uiso 1 1 calc R U . . .
C53 C 0.34984(12) 0.66109(12) 0.45875(16) 0.0194(4) Uani 1 1 d . . . . .
C54 C 0.37811(13) 0.72507(14) 0.48547(18) 0.0248(5) Uani 1 1 d . . . . .
H54 H 0.3540 0.7580 0.5092 0.030 Uiso 1 1 calc R U . . .
C55 C 0.44194(15) 0.74081(17) 0.4773(2) 0.0366(6) Uani 1 1 d . . . . .
H55 H 0.4616 0.7843 0.4964 0.044 Uiso 1 1 calc R U . . .
C56 C 0.47672(16) 0.6938(2) 0.4420(3) 0.0431(8) Uani 1 1 d . . . . .
H56 H 0.5203 0.7049 0.4367 0.052 Uiso 1 1 calc R U . . .
C57 C 0.44849(16) 0.63003(19) 0.4139(3) 0.0413(7) Uani 1 1 d . . . . .
H57 H 0.4724 0.5978 0.3889 0.050 Uiso 1 1 calc R U . . .
C58 C 0.38514(14) 0.61372(15) 0.4226(2) 0.0300(5) Uani 1 1 d . . . . .
H58 H 0.3658 0.5701 0.4038 0.036 Uiso 1 1 calc R U . . .
C59 C 0.3476(2) 0.75807(18) 0.1381(2) 0.0427(7) Uani 1 1 d . . . . .
C60 C 0.77725(14) 0.87328(13) 0.46871(18) 0.0238(5) Uani 1 1 d . . . . .
C61 C 0.76590(14) 0.80020(13) 0.46905(18) 0.0221(5) Uani 1 1 d . . . . .
H61 H 0.7707 0.7757 0.5208 0.027 Uiso 1 1 calc R U . . .
C62 C 0.73691(12) 0.69756(12) 0.39303(16) 0.0191(4) Uani 1 1 d . . . . .
C63 C 0.68774(12) 0.66682(14) 0.42607(17) 0.0233(5) Uani 1 1 d . . . . .
H63 H 0.6615 0.6952 0.4527 0.028 Uiso 1 1 calc R U . . .
C64 C 0.67613(13) 0.59608(14) 0.42107(17) 0.0249(5) Uani 1 1 d . . . . .
C65 C 0.71455(13) 0.55373(13) 0.38228(18) 0.0243(5) Uani 1 1 d . . . . .
C66 C 0.76350(13) 0.58407(13) 0.34960(17) 0.0226(4) Uani 1 1 d . . . . .
H66 H 0.7898 0.5556 0.3233 0.027 Uiso 1 1 calc R U . . .
C67 C 0.77510(12) 0.65496(12) 0.35422(16) 0.0187(4) Uani 1 1 d . . . . .
C68 C 0.88461(13) 0.66091(13) 0.34577(17) 0.0225(4) Uani 1 1 d . . . . .
H68 H 0.8936 0.6319 0.3945 0.027 Uiso 1 1 calc R U . . .
C69 C 0.93869(12) 0.67583(13) 0.30916(18) 0.0230(5) Uani 1 1 d . . . . .
C70 C 1.00573(13) 0.66165(15) 0.3438(2) 0.0308(5) Uani 1 1 d . . . . .
H70 H 1.0242 0.6395 0.3967 0.037 Uiso 1 1 calc R U . . .
C71 C 1.04168(13) 0.68550(17) 0.2878(2) 0.0310(5) Uani 1 1 d . . . . .
H71 H 1.0889 0.6832 0.2963 0.037 Uiso 1 1 calc R U . . .
C72 C 0.99637(12) 0.71298(13) 0.21768(18) 0.0237(5) Uani 1 1 d . . . . .
C73 C 1.01065(12) 0.74904(15) 0.14338(17) 0.0245(5) Uani 1 1 d . . . . .
C74 C 0.95074(12) 0.75066(14) 0.06740(18) 0.0237(4) Uani 1 1 d . . . . .
C75 C 0.94990(14) 0.76361(15) -0.01585(18) 0.0270(5) Uani 1 1 d . . . . .
H75 H 0.9880 0.7728 -0.0365 0.032 Uiso 1 1 calc R U . . .
C76 C 0.88301(14) 0.76096(14) -0.06540(18) 0.0252(5) Uani 1 1 d . . . . .
H76 H 0.8681 0.7677 -0.1251 0.030 Uiso 1 1 calc R U . . .
C77 C 0.84325(13) 0.74671(13) -0.01131(17) 0.0222(4) Uani 1 1 d . . . . .
C78 C 0.77163(13) 0.74290(12) -0.03052(17) 0.0210(4) Uani 1 1 d . . . . .
H78 H 0.7461 0.7413 -0.0881 0.025 Uiso 1 1 calc R U . . .
C79 C 0.67132(12) 0.73532(11) 0.00978(16) 0.0170(4) Uani 1 1 d . . . . .
C80 C 0.63620(12) 0.68588(12) -0.04739(16) 0.0210(4) Uani 1 1 d . . . . .
H80 H 0.6603 0.6563 -0.0754 0.025 Uiso 1 1 calc R U . . .
C81 C 0.56685(12) 0.67885(12) -0.06441(16) 0.0213(4) Uani 1 1 d . . . . .
C82 C 0.53088(12) 0.72322(12) -0.02467(16) 0.0206(4) Uani 1 1 d . . . . .
C83 C 0.56565(12) 0.77249(12) 0.03265(16) 0.0204(4) Uani 1 1 d . . . . .
H83 H 0.5413 0.8024 0.0600 0.024 Uiso 1 1 calc R U . . .
C84 C 0.63495(12) 0.77906(12) 0.05089(15) 0.0184(4) Uani 1 1 d . . . . .
C85 C 0.64786(13) 0.89157(12) 0.09885(16) 0.0209(4) Uani 1 1 d . . . . .
H85 H 0.6123 0.9002 0.0499 0.025 Uiso 1 1 calc R U . . .
C86 C 0.67189(14) 0.94931(13) 0.15277(17) 0.0218(4) Uani 1 1 d . . . . .
C87 C 0.66074(17) 1.01796(14) 0.12902(19) 0.0291(6) Uani 1 1 d . . . . .
H87 H 0.6337 1.0342 0.0762 0.035 Uiso 1 1 calc R U . . .
C88 C 0.69652(17) 1.05943(13) 0.19687(19) 0.0288(5) Uani 1 1 d . . . . .
H88 H 0.6987 1.1085 0.1977 0.035 Uiso 1 1 calc R U . . .
C89 C 0.72774(14) 1.01559(12) 0.26186(17) 0.0214(4) Uani 1 1 d . . . . .
C90 C 0.77590(14) 1.03390(12) 0.34486(18) 0.0236(5) Uani 1 1 d . . . . .
C91 C 0.78273(13) 0.97808(12) 0.40977(18) 0.0234(5) Uani 1 1 d . . . . .
C92 C 0.80565(18) 0.98402(15) 0.4971(2) 0.0355(7) Uani 1 1 d . . . . .
H92 H 0.8215 1.0252 0.5274 0.043 Uiso 1 1 calc R U . . .
C93 C 0.80156(18) 0.91856(15) 0.53381(19) 0.0343(6) Uani 1 1 d . . . . .
H93 H 0.8135 0.9080 0.5928 0.041 Uiso 1 1 calc R U . . .
C94 C 0.70316(17) 0.47714(15) 0.3751(2) 0.0365(6) Uani 1 1 d . . . . .
H94A H 0.7287 0.4575 0.3376 0.055 Uiso 1 1 calc R U . . .
H94B H 0.6553 0.4679 0.3513 0.055 Uiso 1 1 calc R U . . .
H94C H 0.7180 0.4560 0.4315 0.055 Uiso 1 1 calc R U . . .
C95 C 0.62240(14) 0.56464(17) 0.4574(2) 0.0334(6) Uani 1 1 d . . . . .
H95A H 0.5900 0.5399 0.4124 0.050 Uiso 1 1 calc R U . . .
H95B H 0.5994 0.6014 0.4802 0.050 Uiso 1 1 calc R U . . .
H95C H 0.6430 0.5323 0.5030 0.050 Uiso 1 1 calc R U . . .
C96 C 1.03339(15) 0.82389(16) 0.1710(2) 0.0337(6) Uani 1 1 d . . . . .
H96A H 1.0715 0.8216 0.2223 0.040 Uiso 1 1 calc R U . . .
H96B H 1.0498 0.8458 0.1253 0.040 Uiso 1 1 calc R U . . .
C97 C 0.97924(18) 0.86978(16) 0.1903(2) 0.0378(6) Uani 1 1 d . . . . .
H97A H 0.9985 0.9149 0.2106 0.057 Uiso 1 1 calc R U . . .
H97B H 0.9614 0.8480 0.2342 0.057 Uiso 1 1 calc R U . . .
H97C H 0.9430 0.8760 0.1385 0.057 Uiso 1 1 calc R U . . .
C98 C 1.07002(14) 0.71234(18) 0.1184(2) 0.0353(7) Uani 1 1 d . . . . .
H98A H 1.0809 0.7387 0.0716 0.042 Uiso 1 1 calc R U . . .
H98B H 1.1098 0.7142 0.1677 0.042 Uiso 1 1 calc R U . . .
C99 C 1.05761(17) 0.6378(2) 0.0908(2) 0.0477(9) Uani 1 1 d . . . . .
H99A H 1.0963 0.6200 0.0730 0.072 Uiso 1 1 calc R U . . .
H99B H 1.0175 0.6349 0.0432 0.072 Uiso 1 1 calc R U . . .
H99C H 1.0511 0.6101 0.1385 0.072 Uiso 1 1 calc R U . . .
C100 C 0.53139(14) 0.62390(14) -0.1254(2) 0.0309(6) Uani 1 1 d . . . . .
H10A H 0.4996 0.6458 -0.1736 0.046 Uiso 1 1 calc R U . . .
H10B H 0.5071 0.5929 -0.0961 0.046 Uiso 1 1 calc R U . . .
H10C H 0.5644 0.5973 -0.1460 0.046 Uiso 1 1 calc R U . . .
C101 C 0.45609(13) 0.71720(14) -0.0403(2) 0.0282(5) Uani 1 1 d . . . . .
H10D H 0.4390 0.7572 -0.0155 0.042 Uiso 1 1 calc R U . . .
H10E H 0.4452 0.6747 -0.0140 0.042 Uiso 1 1 calc R U . . .
H10F H 0.4354 0.7158 -0.1016 0.042 Uiso 1 1 calc R U . . .
C102 C 0.84506(16) 1.04942(17) 0.3274(2) 0.0359(6) Uani 1 1 d . . . . .
H10G H 0.8407 1.0913 0.2915 0.043 Uiso 1 1 calc R U . . .
H10H H 0.8777 1.0598 0.3822 0.043 Uiso 1 1 calc R U . . .
C103 C 0.87301(19) 0.9911(2) 0.2838(3) 0.0467(9) Uani 1 1 d . . . . .
H10I H 0.9178 1.0037 0.2789 0.070 Uiso 1 1 calc R U . . .
H10J H 0.8434 0.9834 0.2269 0.070 Uiso 1 1 calc R U . . .
H10K H 0.8758 0.9487 0.3174 0.070 Uiso 1 1 calc R U . . .
C104 C 0.75148(16) 1.10080(13) 0.37996(19) 0.0287(5) Uani 1 1 d . . . . .
H10L H 0.7853 1.1148 0.4323 0.034 Uiso 1 1 calc R U . . .
H10M H 0.7486 1.1382 0.3376 0.034 Uiso 1 1 calc R U . . .
C105 C 0.68398(17) 1.09404(15) 0.4003(2) 0.0319(6) Uani 1 1 d . . . . .
H10N H 0.6704 1.1391 0.4176 0.048 Uiso 1 1 calc R U . . .
H10O H 0.6875 1.0608 0.4466 0.048 Uiso 1 1 calc R U . . .
H10P H 0.6505 1.0779 0.3497 0.048 Uiso 1 1 calc R U . . .
C106 C 0.64381(12) 0.85547(12) 0.30283(16) 0.0195(4) Uani 1 1 d . . . . .
C107 C 0.60899(14) 0.79658(13) 0.26851(18) 0.0235(5) Uani 1 1 d . . . . .
H10Q H 0.6298 0.7625 0.2420 0.028 Uiso 1 1 calc R U . . .
C108 C 0.54284(14) 0.78793(15) 0.2734(2) 0.0314(6) Uani 1 1 d . . . . .
H10R H 0.5184 0.7480 0.2493 0.038 Uiso 1 1 calc R U . . .
C109 C 0.51281(15) 0.83709(18) 0.3130(2) 0.0365(6) Uani 1 1 d . . . . .
H10S H 0.4679 0.8307 0.3162 0.044 Uiso 1 1 calc R U . . .
C110 C 0.54793(16) 0.89564(17) 0.3479(2) 0.0362(6) Uani 1 1 d . . . . .
H11A H 0.5273 0.9293 0.3753 0.043 Uiso 1 1 calc R U . . .
C111 C 0.61350(14) 0.90500(14) 0.3428(2) 0.0287(5) Uani 1 1 d . . . . .
H11B H 0.6377 0.9451 0.3666 0.034 Uiso 1 1 calc R U . . .
C112 C 0.82641(12) 0.63269(12) 0.14052(17) 0.0199(4) Uani 1 1 d . . . . .
C113 C 0.87119(14) 0.58062(13) 0.13350(19) 0.0276(5) Uani 1 1 d . . . . .
H11C H 0.9161 0.5919 0.1341 0.033 Uiso 1 1 calc R U . . .
C114 C 0.85005(16) 0.51184(14) 0.1256(2) 0.0340(6) Uani 1 1 d . . . . .
H11D H 0.8807 0.4763 0.1214 0.041 Uiso 1 1 calc R U . . .
C115 C 0.78464(17) 0.49533(14) 0.1238(2) 0.0331(6) Uani 1 1 d . . . . .
H11E H 0.7701 0.4486 0.1168 0.040 Uiso 1 1 calc R U . . .
C116 C 0.74057(14) 0.54655(14) 0.13215(18) 0.0277(5) Uani 1 1 d . . . . .
H11F H 0.6959 0.5349 0.1320 0.033 Uiso 1 1 calc R U . . .
C117 C 0.76090(12) 0.61527(13) 0.14079(17) 0.0211(4) Uani 1 1 d . . . . .
H11G H 0.7303 0.6503 0.1469 0.025 Uiso 1 1 calc R U . . .
C119 C 0.9539(2) 0.4871(2) 0.3416(3) 0.0546(10) Uani 1 1 d . . . . .
H11H H 0.9951 0.4888 0.3214 0.065 Uiso 1 1 calc R U . . .
H11I H 0.9165 0.5076 0.2977 0.065 Uiso 1 1 calc R U . . .
C120 C 0.9379(3) 0.4143(2) 0.3602(3) 0.0615(11) Uani 1 1 d . . . . .
H11J H 0.9792 0.3878 0.3860 0.074 Uiso 1 1 calc R U . . .
H11K H 0.9126 0.3903 0.3080 0.074 Uiso 1 1 calc R U . . .
C121 C 0.89546(19) 0.42348(19) 0.4226(3) 0.0455(8) Uani 1 1 d . . . . .
H12C H 0.9009 0.3841 0.4626 0.055 Uiso 1 1 calc R U . . .
H12D H 0.8475 0.4286 0.3928 0.055 Uiso 1 1 calc R U . . .
C122 C 0.92378(17) 0.49034(16) 0.4685(2) 0.0371(6) Uani 1 1 d . . . . .
H12E H 0.8868 0.5212 0.4736 0.045 Uiso 1 1 calc R U . . .
H12F H 0.9517 0.4798 0.5263 0.045 Uiso 1 1 calc R U . . .
C123 C 0.5221(2) 0.5987(2) 0.2312(3) 0.0517(9) Uani 1 1 d . . . . .
H12G H 0.5487 0.6200 0.2846 0.062 Uiso 1 1 calc R U . . .
H12H H 0.4787 0.6233 0.2128 0.062 Uiso 1 1 calc R U . . .
C124 C 0.5591(3) 0.6022(3) 0.1639(3) 0.0704(13) Uani 1 1 d . . . . .
H12I H 0.6080 0.5981 0.1884 0.084 Uiso 1 1 calc R U . . .
H12J H 0.5493 0.6457 0.1311 0.084 Uiso 1 1 calc R U . . .
C125 C 0.5312(3) 0.5399(3) 0.1093(3) 0.0731(14) Uani 1 1 d . . . . .
H12K H 0.4873 0.5503 0.0693 0.088 Uiso 1 1 calc R U . . .
H12L H 0.5626 0.5233 0.0769 0.088 Uiso 1 1 calc R U . . .
C126 C 0.5241(2) 0.4878(2) 0.1764(3) 0.0561(10) Uani 1 1 d . . . . .
H12M H 0.4865 0.4557 0.1530 0.067 Uiso 1 1 calc R U . . .
H12N H 0.5657 0.4606 0.1963 0.067 Uiso 1 1 calc R U . . .
C127 C 0.4727(3) 1.0656(3) 1.0492(4) 0.0806(18) Uani 1 1 d . . . . .
H12O H 0.4636 1.0964 0.9990 0.097 Uiso 1 1 calc R U . . .
H12P H 0.5105 1.0850 1.0936 0.097 Uiso 1 1 calc R U . . .
C128 C 0.4113(3) 1.0587(2) 1.0822(3) 0.0607(11) Uani 1 1 d . . . . .
H04E H 0.3698 1.0610 1.0353 0.073 Uiso 1 1 calc R U . . .
H04F H 0.4099 1.0951 1.1244 0.073 Uiso 1 1 calc R U . . .
C129 C 0.4204(3) 0.9877(3) 1.1229(3) 0.0688(13) Uani 1 1 d . . . . .
H04M H 0.4383 0.9914 1.1853 0.083 Uiso 1 1 calc R U . . .
H04N H 0.3772 0.9625 1.1106 0.083 Uiso 1 1 calc R U . . .
C130 C 0.4698(3) 0.9509(3) 1.0836(3) 0.0701(14) Uani 1 1 d . . . . .
H04K H 0.5099 0.9366 1.1283 0.084 Uiso 1 1 calc R U . . .
H04L H 0.4490 0.9092 1.0526 0.084 Uiso 1 1 calc R U . . .
O10A O 0.0503(2) 1.0080(2) 0.3726(2) 0.0555(10) Uani 0.862(7) 1 d D U P D 1
C131 C 0.0316(3) 0.9945(2) 0.4501(3) 0.0472(11) Uani 0.862(7) 1 d D . P D 1
H04G H 0.0638 0.9623 0.4867 0.057 Uiso 0.862(7) 1 calc R U P D 1
H04H H -0.0137 0.9739 0.4379 0.057 Uiso 0.862(7) 1 calc R U P D 1
C132 C 0.0328(2) 1.06363(19) 0.4931(3) 0.0405(9) Uani 0.862(7) 1 d D . P D 1
H04C H 0.0416 1.0587 0.5556 0.049 Uiso 0.862(7) 1 calc R U P D 1
H04D H -0.0097 1.0892 0.4711 0.049 Uiso 0.862(7) 1 calc R U P D 1
C133 C 0.0917(2) 1.0991(2) 0.4679(3) 0.0428(10) Uani 0.862(7) 1 d D . P D 1
H04A H 0.0891 1.1501 0.4716 0.051 Uiso 0.862(7) 1 calc R U P D 1
H04B H 0.1355 1.0831 0.5036 0.051 Uiso 0.862(7) 1 calc R U P D 1
C134 C 0.0803(3) 1.0751(3) 0.3767(3) 0.0579(14) Uani 0.862(7) 1 d D . P D 1
H04I H 0.0501 1.1074 0.3376 0.070 Uiso 0.862(7) 1 calc R U P D 1
H04J H 0.1233 1.0726 0.3606 0.070 Uiso 0.862(7) 1 calc R U P D 1
O10B O 0.0291(13) 0.9932(11) 0.3888(16) 0.054(4) Uiso 0.138(7) 1 d D U P D 2
C135 C 0.0453(17) 1.0176(15) 0.4747(15) 0.056(4) Uiso 0.138(7) 1 d D U P D 2
H13A H 0.0793 0.9870 0.5111 0.067 Uiso 0.138(7) 1 calc R U P D 2
H13B H 0.0048 1.0170 0.4964 0.067 Uiso 0.138(7) 1 calc R U P D 2
C136 C 0.072(2) 1.0891(15) 0.4777(18) 0.053(4) Uiso 0.138(7) 1 d D U P D 2
H13C H 0.1116 1.0949 0.5264 0.063 Uiso 0.138(7) 1 calc R U P D 2
H13D H 0.0373 1.1232 0.4828 0.063 Uiso 0.138(7) 1 calc R U P D 2
C137 C 0.091(2) 1.0979(16) 0.394(2) 0.059(4) Uiso 0.138(7) 1 d D U P D 2
H13E H 0.0741 1.1427 0.3670 0.071 Uiso 0.138(7) 1 calc R U P D 2
H13F H 0.1397 1.0959 0.4025 0.071 Uiso 0.138(7) 1 calc R U P D 2
C138 C 0.0572(16) 1.0387(15) 0.3388(14) 0.052(4) Uiso 0.138(7) 1 d D U P D 2
H13G H 0.0216 1.0564 0.2904 0.063 Uiso 0.138(7) 1 calc R U P D 2
H13H H 0.0904 1.0137 0.3157 0.063 Uiso 0.138(7) 1 calc R U P D 2

loop_
_atom_site_aniso_label
_atom_site_aniso_U_11
_atom_site_aniso_U_22
_atom_site_aniso_U_33
_atom_site_aniso_U_23
_atom_site_aniso_U_13
_atom_site_aniso_U_12
Ag1 0.0240(2) 0.02049(12) 0.0375(5) -0.00740(14) 0.0175(3) 0.00101(12)
Ag2 0.01904(17) 0.01648(13) 0.0256(4) -0.00466(14) 0.0093(2) 0.00066(10)
S1 0.0743(6) 0.0313(3) 0.0226(3) -0.0004(3) 0.0094(4) 0.0052(4)
S2A 0.0458(5) 0.0218(3) 0.0258(4) 0.0045(3) -0.0025(3) -0.0027(3)
O4A 0.0393(19) 0.0429(19) 0.0339(13) -0.0025(11) 0.0090(11) 0.0092(14)
O5A 0.068(2) 0.0585(19) 0.0361(14) -0.0141(13) -0.0094(13) -0.0098(15)
O6A 0.120(3) 0.0291(14) 0.084(3) 0.0228(16) -0.007(2) -0.0074(17)
C118 0.0462(18) 0.066(2) 0.0388(18) 0.0007(17) 0.0200(15) -0.0190(17)
F4A 0.0507(16) 0.123(3) 0.0505(16) -0.0073(16) 0.0054(13) -0.0424(17)
F5A 0.079(3) 0.120(3) 0.0612(19) -0.005(2) 0.048(2) -0.035(2)
F6A 0.0521(16) 0.0680(18) 0.081(2) 0.0166(16) 0.0285(15) 0.0231(14)
P1 0.0165(3) 0.0171(2) 0.0225(3) -0.0017(2) 0.0089(2) 0.0010(2)
P2 0.0166(2) 0.0144(2) 0.0201(3) -0.00226(19) 0.0074(2) 0.00096(19)
P3 0.0187(3) 0.0136(2) 0.0198(3) -0.00293(19) 0.0074(2) -0.00022(19)
P4 0.0147(2) 0.0168(2) 0.0243(3) -0.0025(2) 0.0080(2) -0.0009(2)
F1 0.0654(15) 0.0833(18) 0.0418(12) 0.0150(12) 0.0183(11) 0.0380(14)
F2 0.0579(15) 0.0730(18) 0.0765(17) -0.0243(13) 0.0423(14) -0.0029(12)
F3 0.110(3) 0.0632(18) 0.098(2) -0.0029(17) -0.014(2) -0.0480(19)
O1 0.0540(16) 0.0466(15) 0.0632(19) 0.0104(12) 0.0171(14) -0.0028(12)
O2 0.133(3) 0.0636(19) 0.0290(13) 0.0089(12) 0.0126(16) -0.030(2)
O3 0.125(3) 0.074(2) 0.0390(15) -0.0095(15) -0.0054(17) 0.065(2)
O7 0.0456(13) 0.0414(13) 0.0487(14) 0.0055(10) 0.0179(11) -0.0051(10)
O8 0.0643(17) 0.0510(15) 0.0480(14) 0.0166(12) 0.0219(13) 0.0060(13)
O9 0.076(2) 0.0557(17) 0.0533(16) -0.0189(13) 0.0362(15) -0.0169(15)
N1 0.0219(9) 0.0197(9) 0.0209(9) 0.0006(7) 0.0090(7) 0.0001(7)
N2 0.0243(10) 0.0213(9) 0.0213(9) 0.0012(7) 0.0004(8) 0.0050(8)
N3 0.0251(10) 0.0210(9) 0.0202(9) -0.0032(7) 0.0034(8) -0.0020(8)
N4 0.0227(9) 0.0129(8) 0.0201(9) -0.0010(6) 0.0071(7) 0.0016(7)
N5 0.0173(8) 0.0149(8) 0.0217(9) -0.0013(7) 0.0058(7) 0.0005(6)
N6 0.0208(9) 0.0187(9) 0.0238(9) 0.0036(7) 0.0057(7) 0.0003(7)
N7 0.0256(10) 0.0209(9) 0.0224(9) 0.0017(7) 0.0082(8) -0.0037(7)
N8 0.0159(8) 0.0199(8) 0.0216(9) -0.0015(7) 0.0077(7) -0.0003(7)
N9 0.0234(9) 0.0158(8) 0.0178(9) -0.0028(7) 0.0038(7) 0.0004(7)
N10 0.0198(9) 0.0201(9) 0.0215(9) 0.0038(7) 0.0060(7) 0.0007(7)
N11 0.0219(9) 0.0190(8) 0.0202(9) -0.0004(7) 0.0068(7) -0.0024(7)
N12 0.0134(8) 0.0220(9) 0.0242(10) -0.0024(7) 0.0066(7) -0.0015(6)
N13 0.0187(9) 0.0217(9) 0.0233(9) -0.0026(7) 0.0082(7) -0.0017(7)
N14 0.0198(9) 0.0172(8) 0.0221(9) 0.0001(7) 0.0018(7) -0.0003(7)
N15 0.0247(9) 0.0200(9) 0.0174(9) -0.0033(7) 0.0048(7) -0.0028(7)
N16 0.0245(9) 0.0140(8) 0.0187(9) -0.0014(6) 0.0068(7) 0.0003(7)
C1 0.0300(12) 0.0227(11) 0.0221(11) 0.0010(9) 0.0054(9) 0.0046(9)
C2 0.0292(12) 0.0215(11) 0.0243(11) 0.0013(9) 0.0014(9) 0.0072(9)
C3 0.0234(11) 0.0209(10) 0.0203(10) 0.0022(8) -0.0003(8) 0.0044(8)
C4 0.0305(12) 0.0191(10) 0.0263(12) -0.0039(9) -0.0017(10) 0.0071(9)
C5 0.0295(12) 0.0191(10) 0.0288(12) -0.0009(9) -0.0029(10) 0.0030(9)
C6 0.0246(11) 0.0248(11) 0.0278(12) -0.0009(9) 0.0001(9) -0.0008(9)
C7 0.0267(11) 0.0255(11) 0.0256(12) -0.0019(9) 0.0035(9) 0.0010(9)
C8 0.0275(11) 0.0192(10) 0.0177(10) -0.0011(8) -0.0003(8) 0.0006(8)
C9 0.0271(11) 0.0250(11) 0.0174(10) -0.0018(8) 0.0054(9) -0.0010(9)
C10 0.0274(11) 0.0208(10) 0.0192(10) -0.0012(8) 0.0062(9) 0.0026(9)
C11 0.0401(15) 0.0246(12) 0.0226(12) 0.0020(9) 0.0060(11) 0.0061(11)
C12 0.0435(15) 0.0156(10) 0.0262(12) 0.0013(9) 0.0088(11) 0.0028(10)
C13 0.0255(11) 0.0143(9) 0.0226(11) -0.0017(8) 0.0090(9) 0.0005(8)
C14 0.0250(11) 0.0160(9) 0.0251(11) -0.0036(8) 0.0074(9) -0.0013(8)
C15 0.0199(10) 0.0150(9) 0.0243(11) -0.0018(8) 0.0043(8) 0.0012(7)
C16 0.0325(13) 0.0207(11) 0.0247(11) -0.0058(9) 0.0026(10) 0.0030(9)
C17 0.0285(12) 0.0272(12) 0.0216(11) 0.0004(9) 0.0024(9) 0.0076(9)
C18 0.0203(10) 0.0196(10) 0.0200(10) 0.0002(8) 0.0044(8) 0.0022(8)
C19 0.0173(10) 0.0185(10) 0.0240(11) 0.0037(8) 0.0043(8) 0.0020(7)
C20 0.0198(10) 0.0167(9) 0.0199(10) 0.0028(8) 0.0039(8) -0.0014(8)
C21 0.0228(11) 0.0235(11) 0.0259(11) 0.0044(9) 0.0083(9) -0.0008(9)
C22 0.0241(11) 0.0223(11) 0.0261(11) 0.0034(9) 0.0066(9) -0.0043(9)
C23 0.0306(12) 0.0212(10) 0.0248(11) 0.0024(9) 0.0080(9) -0.0025(9)
C24 0.0297(12) 0.0202(10) 0.0243(11) 0.0015(8) 0.0099(9) -0.0011(9)
C25 0.0227(10) 0.0207(10) 0.0194(10) 0.0024(8) 0.0060(8) -0.0014(8)
C26 0.0273(11) 0.0223(10) 0.0195(10) -0.0005(8) 0.0064(9) 0.0011(9)
C27 0.0231(11) 0.0242(11) 0.0212(10) -0.0014(8) 0.0086(9) 0.0007(9)
C28 0.0231(11) 0.0410(15) 0.0253(12) 0.0014(11) 0.0045(9) 0.0031(10)
C29 0.0186(11) 0.0430(15) 0.0282(12) -0.0016(11) 0.0067(9) 0.0003(10)
C30 0.0183(10) 0.0238(11) 0.0247(11) -0.0037(8) 0.0087(8) -0.0022(8)
C31 0.0226(11) 0.0249(11) 0.0306(12) 0.0019(9) 0.0128(9) -0.0027(9)
C32 0.0244(11) 0.0192(10) 0.0269(11) 0.0014(8) 0.0119(9) 0.0005(8)
C33 0.0344(14) 0.0286(12) 0.0291(13) 0.0051(10) 0.0166(11) 0.0027(10)
C34 0.0379(14) 0.0324(13) 0.0256(12) 0.0035(10) 0.0112(11) 0.0076(11)
C35 0.0371(15) 0.0245(12) 0.0439(17) -0.0072(11) -0.0050(13) 0.0005(11)
C36 0.0272(13) 0.0355(14) 0.0423(16) -0.0038(12) 0.0039(11) -0.0046(11)
C37 0.0301(13) 0.0285(13) 0.0408(15) -0.0033(11) 0.0115(11) -0.0077(10)
C38 0.0286(14) 0.0359(15) 0.064(2) -0.0036(15) 0.0237(14) -0.0026(12)
C39 0.0415(15) 0.0152(10) 0.0281(12) -0.0049(9) 0.0067(11) 0.0028(10)
C40 0.0404(15) 0.0295(13) 0.0320(14) -0.0050(11) 0.0095(12) 0.0163(11)
C41 0.0306(13) 0.0294(13) 0.0410(15) 0.0073(11) 0.0156(11) -0.0043(10)
C42 0.0457(16) 0.0220(12) 0.0407(16) -0.0004(11) 0.0177(13) -0.0061(11)
C43 0.0235(12) 0.0532(19) 0.0427(16) 0.0058(14) 0.0199(12) -0.0006(12)
C44 0.0395(16) 0.063(2) 0.0427(18) -0.0013(16) 0.0192(14) 0.0226(16)
C45 0.0423(16) 0.0255(13) 0.0498(18) -0.0022(12) 0.0139(14) -0.0107(12)
C46 0.0516(19) 0.0238(13) 0.0529(19) -0.0070(12) 0.0191(15) -0.0025(12)
C47 0.0200(10) 0.0169(9) 0.0202(10) -0.0001(7) 0.0052(8) -0.0005(8)
C48 0.0259(11) 0.0183(10) 0.0335(13) -0.0025(9) 0.0086(10) 0.0011(8)
C49 0.0367(14) 0.0183(10) 0.0385(14) -0.0036(10) 0.0045(11) 0.0029(10)
C50 0.0464(16) 0.0189(11) 0.0321(14) 0.0012(10) -0.0007(12) -0.0070(11)
C51 0.0371(14) 0.0305(13) 0.0274(13) 0.0020(10) 0.0046(11) -0.0146(11)
C52 0.0226(11) 0.0293(12) 0.0228(11) -0.0003(9) 0.0062(9) -0.0060(9)
C53 0.0165(9) 0.0205(10) 0.0217(10) 0.0025(8) 0.0058(8) 0.0016(8)
C54 0.0235(11) 0.0229(10) 0.0263(12) 0.0016(9) 0.0033(9) -0.0056(9)
C55 0.0287(13) 0.0343(14) 0.0450(17) 0.0051(12) 0.0065(12) -0.0111(11)
C56 0.0216(12) 0.054(2) 0.056(2) 0.0115(16) 0.0148(13) -0.0044(13)
C57 0.0265(13) 0.0457(18) 0.059(2) 0.0003(15) 0.0235(14) 0.0045(12)
C58 0.0242(12) 0.0297(13) 0.0397(15) -0.0043(11) 0.0148(11) 0.0007(10)
C59 0.056(2) 0.0351(16) 0.0389(16) -0.0095(13) 0.0167(15) -0.0035(14)
C60 0.0286(12) 0.0193(10) 0.0222(11) 0.0011(8) 0.0045(9) 0.0046(9)
C61 0.0227(11) 0.0230(10) 0.0206(11) 0.0053(8) 0.0052(9) 0.0040(9)
C62 0.0179(9) 0.0207(10) 0.0179(9) 0.0043(8) 0.0031(8) 0.0012(8)
C63 0.0189(10) 0.0280(11) 0.0231(11) 0.0070(9) 0.0054(8) 0.0001(8)
C64 0.0200(10) 0.0286(12) 0.0256(11) 0.0080(9) 0.0047(9) -0.0050(9)
C65 0.0247(11) 0.0195(10) 0.0266(11) 0.0049(9) 0.0029(9) -0.0051(8)
C66 0.0241(11) 0.0194(10) 0.0246(11) 0.0014(8) 0.0068(9) -0.0018(8)
C67 0.0186(9) 0.0179(9) 0.0190(10) 0.0034(7) 0.0040(8) -0.0017(7)
C68 0.0234(11) 0.0202(10) 0.0241(11) -0.0002(8) 0.0067(9) -0.0021(8)
C69 0.0192(10) 0.0227(10) 0.0275(12) 0.0020(9) 0.0064(9) -0.0003(8)
C70 0.0215(11) 0.0342(13) 0.0352(14) 0.0046(11) 0.0044(10) 0.0019(10)
C71 0.0160(10) 0.0429(15) 0.0342(14) 0.0048(11) 0.0070(10) 0.0022(10)
C72 0.0147(9) 0.0296(12) 0.0284(12) -0.0034(9) 0.0087(8) -0.0025(8)
C73 0.0181(10) 0.0336(13) 0.0233(11) -0.0033(9) 0.0083(8) -0.0044(9)
C74 0.0195(10) 0.0275(11) 0.0261(11) -0.0031(9) 0.0094(9) -0.0028(9)
C75 0.0255(12) 0.0305(12) 0.0275(12) -0.0007(10) 0.0113(10) -0.0025(9)
C76 0.0289(12) 0.0251(11) 0.0229(11) -0.0006(9) 0.0088(9) 0.0008(9)
C77 0.0222(10) 0.0195(10) 0.0245(11) -0.0009(8) 0.0056(9) 0.0010(8)
C78 0.0229(10) 0.0155(9) 0.0230(11) 0.0003(8) 0.0034(8) 0.0012(8)
C79 0.0188(9) 0.0134(9) 0.0171(9) 0.0007(7) 0.0014(7) -0.0002(7)
C80 0.0218(10) 0.0163(9) 0.0218(10) -0.0015(8) 0.0003(8) 0.0012(8)
C81 0.0219(10) 0.0174(9) 0.0208(10) -0.0020(8) -0.0010(8) 0.0001(8)
C82 0.0200(10) 0.0195(9) 0.0207(10) 0.0011(8) 0.0023(8) -0.0009(8)
C83 0.0222(10) 0.0178(9) 0.0206(10) -0.0006(8) 0.0045(8) -0.0001(8)
C84 0.0226(10) 0.0160(9) 0.0156(9) -0.0006(7) 0.0033(8) -0.0012(7)
C85 0.0272(11) 0.0198(10) 0.0167(10) -0.0024(8) 0.0070(8) -0.0007(8)
C86 0.0283(12) 0.0178(10) 0.0193(10) -0.0032(8) 0.0061(9) -0.0005(8)
C87 0.0442(16) 0.0199(11) 0.0211(12) 0.0008(9) 0.0046(11) 0.0034(10)
C88 0.0443(15) 0.0166(10) 0.0246(12) 0.0003(9) 0.0073(11) 0.0019(10)
C89 0.0280(11) 0.0144(9) 0.0228(11) -0.0026(8) 0.0085(9) -0.0005(8)
C90 0.0311(12) 0.0152(9) 0.0234(11) -0.0048(8) 0.0052(9) -0.0031(8)
C91 0.0262(11) 0.0165(9) 0.0249(11) -0.0059(8) 0.0018(9) -0.0003(8)
C92 0.0506(18) 0.0230(12) 0.0252(13) -0.0053(10) -0.0041(12) 0.0037(11)
C93 0.0508(18) 0.0266(12) 0.0196(11) -0.0028(9) -0.0013(11) 0.0077(12)
C94 0.0407(16) 0.0237(12) 0.0435(16) 0.0048(11) 0.0082(13) -0.0105(11)
C95 0.0247(12) 0.0384(15) 0.0380(15) 0.0138(12) 0.0096(11) -0.0054(11)
C96 0.0351(14) 0.0385(15) 0.0303(13) -0.0050(11) 0.0133(11) -0.0191(12)
C97 0.0478(17) 0.0271(13) 0.0412(16) -0.0022(11) 0.0168(13) -0.0112(12)
C98 0.0175(11) 0.062(2) 0.0287(13) -0.0076(12) 0.0096(10) 0.0021(11)
C99 0.0298(14) 0.066(2) 0.0439(18) -0.0187(16) 0.0032(13) 0.0159(15)
C100 0.0267(12) 0.0242(11) 0.0356(14) -0.0102(10) -0.0030(10) -0.0012(9)
C101 0.0205(11) 0.0300(12) 0.0334(13) -0.0039(10) 0.0058(9) -0.0040(9)
C102 0.0333(14) 0.0306(13) 0.0454(17) -0.0073(12) 0.0133(12) -0.0107(11)
C103 0.0334(16) 0.050(2) 0.061(2) -0.0148(17) 0.0206(15) -0.0036(14)
C104 0.0413(15) 0.0169(10) 0.0258(12) -0.0070(9) 0.0051(11) -0.0010(10)
C105 0.0441(16) 0.0219(11) 0.0299(13) -0.0073(10) 0.0096(11) 0.0071(11)
C106 0.0192(10) 0.0191(10) 0.0206(10) 0.0019(8) 0.0058(8) 0.0018(8)
C107 0.0221(11) 0.0238(11) 0.0247(11) -0.0001(9) 0.0063(9) -0.0013(8)
C108 0.0226(12) 0.0330(14) 0.0378(15) 0.0017(11) 0.0063(10) -0.0071(10)
C109 0.0231(12) 0.0418(16) 0.0477(17) 0.0072(13) 0.0149(12) 0.0025(11)
C110 0.0293(13) 0.0366(15) 0.0485(17) 0.0012(13) 0.0202(12) 0.0066(11)
C111 0.0261(12) 0.0236(11) 0.0404(14) -0.0029(10) 0.0160(11) 0.0023(9)
C112 0.0188(10) 0.0170(9) 0.0237(11) -0.0024(8) 0.0051(8) -0.0002(8)
C113 0.0248(11) 0.0222(11) 0.0362(14) -0.0047(10) 0.0086(10) 0.0020(9)
C114 0.0396(15) 0.0198(11) 0.0409(15) -0.0048(10) 0.0070(12) 0.0059(10)
C115 0.0469(16) 0.0178(11) 0.0315(13) -0.0034(9) 0.0046(12) -0.0066(10)
C116 0.0303(12) 0.0239(11) 0.0272(12) -0.0003(9) 0.0044(10) -0.0091(9)
C117 0.0199(10) 0.0213(10) 0.0216(10) 0.0007(8) 0.0042(8) -0.0032(8)
C119 0.058(2) 0.066(3) 0.0391(19) 0.0065(18) 0.0120(17) -0.0047(19)
C120 0.074(3) 0.046(2) 0.064(3) -0.0169(19) 0.018(2) -0.001(2)
C121 0.0419(17) 0.0368(16) 0.056(2) -0.0029(15) 0.0094(15) -0.0058(13)
C122 0.0381(15) 0.0309(13) 0.0398(16) 0.0054(12) 0.0057(12) -0.0016(11)
C123 0.059(2) 0.051(2) 0.047(2) 0.0112(17) 0.0161(17) 0.0096(18)
C124 0.100(4) 0.058(3) 0.069(3) 0.009(2) 0.050(3) -0.007(3)
C125 0.094(4) 0.083(4) 0.055(2) 0.005(2) 0.041(3) 0.012(3)
C126 0.049(2) 0.049(2) 0.073(3) 0.0046(19) 0.0200(19) 0.0137(17)
C127 0.125(5) 0.056(3) 0.075(3) -0.036(2) 0.051(3) -0.034(3)
C128 0.070(3) 0.060(2) 0.051(2) -0.0187(19) 0.0131(19) 0.008(2)
C129 0.069(3) 0.084(3) 0.066(3) 0.010(2) 0.040(2) 0.018(2)
C130 0.072(3) 0.080(3) 0.071(3) 0.024(3) 0.041(3) 0.024(3)
O10A 0.061(2) 0.063(2) 0.0407(17) -0.0185(16) 0.0095(15) 0.0092(17)
C131 0.062(3) 0.0277(17) 0.048(2) -0.0135(16) 0.006(2) 0.0042(17)
C132 0.046(2) 0.0272(16) 0.049(2) -0.0059(14) 0.0137(17) 0.0064(14)
C133 0.045(2) 0.040(2) 0.043(2) -0.0026(16) 0.0107(17) -0.0035(17)
C134 0.066(3) 0.071(4) 0.034(2) 0.003(2) 0.006(2) 0.023(3)

loop_
_atom_type_symbol
_atom_type_description
_atom_type_scat_dispersion_real
_atom_type_scat_dispersion_imag
_atom_type_scat_source
C C 0.0033 0.0016 'International Tables Vol C Tables 4.2.6.8 and 6.1.1.4'
H H 0.0000 0.0000 'International Tables Vol C Tables 4.2.6.8 and 6.1.1.4'
Ag Ag -0.8971 1.1015 'International Tables Vol C Tables 4.2.6.8 and 6.1.1.4'
F F 0.0171 0.0103 'International Tables Vol C Tables 4.2.6.8 and 6.1.1.4'
N N 0.0061 0.0033 'International Tables Vol C Tables 4.2.6.8 and 6.1.1.4'
O O 0.0106 0.0060 'International Tables Vol C Tables 4.2.6.8 and 6.1.1.4'
P P 0.1023 0.0942 'International Tables Vol C Tables 4.2.6.8 and 6.1.1.4'
S S 0.1246 0.1234 'International Tables Vol C Tables 4.2.6.8 and 6.1.1.4'

loop_
_geom_angle_atom_site_label_1
_geom_angle_atom_site_label_2
_geom_angle_atom_site_label_3
_geom_angle
_geom_angle_site_symmetry_1
_geom_angle_site_symmetry_3
_geom_angle_publ_flag
P1 Ag1 P2 168.95(6) . . ?
P1 Ag1 N3 116.88(8) . . ?
P2 Ag1 N3 72.59(6) . . ?
P4 Ag2 P3 164.10(8) . . ?
P4 Ag2 N15 119.27(8) . . ?
P3 Ag2 N15 76.29(6) . . ?
P2 Ag1B P1 165.9(2) . . ?
P2 Ag1B N7 121.9(2) . . ?
P1 Ag1B N7 72.17(11) . . ?
P3 Ag2B P4 171.1(3) . . ?
P3 Ag2B N11 114.3(3) . . ?
P4 Ag2B N11 72.61(18) . . ?
O3 S1 O2 116.8(2) . . ?
O3 S1 O1 112.9(3) . . ?
O2 S1 O1 115.5(2) . . ?
O3 S1 C59 103.63(18) . . ?
O2 S1 C59 103.2(2) . . ?
O1 S1 C59 102.38(17) . . ?
O6A S2A O4A 118.2(3) . . ?
O6A S2A O5A 113.7(2) . . ?
O4A S2A O5A 113.8(3) . . ?
O6A S2A C118 104.6(3) . . ?
O4A S2A C118 102.4(3) . . ?
O5A S2A C118 101.1(2) . . ?
F6A C118 F4A 108.7(4) . . ?
F6A C118 F5A 107.8(4) . . ?
F4A C118 F5A 107.7(4) . . ?
F6A C118 S2A 111.1(3) . . ?
F4A C118 S2A 110.8(4) . . ?
F5A C118 S2A 110.6(4) . . ?
O6B S2B O4B 118(3) . . ?
O6B S2B O5B 125(2) . . ?
O4B S2B O5B 98(3) . . ?
O6B S2B C139 110.3(18) . . ?
O4B S2B C139 105(3) . . ?
O5B S2B C139 96.4(15) . . ?
F6B C139 F4B 106(3) . . ?
F6B C139 F5B 112(3) . . ?
F4B C139 F5B 96(3) . . ?
F6B C139 S2B 111(2) . . ?
F4B C139 S2B 109(2) . . ?
F5B C139 S2B 120(2) . . ?
N1 P1 N8 96.97(10) . . ?
N1 P1 C47 100.95(11) . . ?
N8 P1 C47 100.61(11) . . ?
N1 P1 Ag1 123.56(8) . . ?
N8 P1 Ag1 112.33(8) . . ?
C47 P1 Ag1 118.27(8) . . ?
N1 P1 Ag1B 130.59(13) . . ?
N8 P1 Ag1B 103.49(16) . . ?
C47 P1 Ag1B 118.28(11) . . ?
N5 P2 N4 96.71(10) . . ?
N5 P2 C53 100.28(11) . . ?
N4 P2 C53 98.87(10) . . ?
N5 P2 Ag1B 119.93(17) . . ?
N4 P2 Ag1B 115.87(14) . . ?
C53 P2 Ag1B 120.64(12) . . ?
N5 P2 Ag1 128.96(8) . . ?
N4 P2 Ag1 108.55(8) . . ?
C53 P2 Ag1 117.84(8) . . ?
N9 P3 N16 96.04(10) . . ?
N9 P3 C106 101.89(11) . . ?
N16 P3 C106 97.65(11) . . ?
N9 P3 Ag2B 122.1(3) . . ?
N16 P3 Ag2B 111.6(2) . . ?
C106 P3 Ag2B 122.11(15) . . ?
N9 P3 Ag2 129.07(9) . . ?
N16 P3 Ag2 104.87(8) . . ?
C106 P3 Ag2 120.05(8) . . ?
N13 P4 N12 96.79(11) . . ?
N13 P4 C112 103.33(11) . . ?
N12 P4 C112 99.44(10) . . ?
N13 P4 Ag2 124.62(9) . . ?
N12 P4 Ag2 115.52(9) . . ?
C112 P4 Ag2 113.25(8) . . ?
N13 P4 Ag2B 131.2(2) . . ?
N12 P4 Ag2B 107.9(3) . . ?
C112 P4 Ag2B 112.82(13) . . ?
C119 O7 C122 108.6(3) . . ?
C126 O8 C123 110.0(3) . . ?
C127 O9 C130 108.0(4) . . ?
C32 N1 C1 108.2(2) . . ?
C32 N1 P1 128.93(18) . . ?
C1 N1 P1 122.49(18) . . ?
C2 N2 C3 120.7(2) . . ?
C9 N3 C8 117.9(2) . . ?
C9 N3 Ag1 124.99(18) . . ?
C8 N3 Ag1 115.66(16) . . ?
C13 N4 C10 107.9(2) . . ?
C13 N4 P2 129.92(18) . . ?
C10 N4 P2 122.09(17) . . ?
C15 N5 C18 108.2(2) . . ?
C15 N5 P2 128.92(17) . . ?
C18 N5 P2 121.13(16) . . ?
C19 N6 C20 120.1(2) . . ?
C26 N7 C25 120.1(2) . . ?
C26 N7 Ag1B 124.48(19) . . ?
C25 N7 Ag1B 112.65(17) . . ?
C30 N8 C27 108.5(2) . . ?
C30 N8 P1 128.72(18) . . ?
C27 N8 P1 122.65(17) . . ?
C91 N9 C60 107.9(2) . . ?
C91 N9 P3 129.35(18) . . ?
C60 N9 P3 122.51(17) . . ?
C61 N10 C62 120.7(2) . . ?
C68 N11 C67 116.6(2) . . ?
C68 N11 Ag2B 127.9(2) . . ?
C67 N11 Ag2B 114.08(19) . . ?
C72 N12 C69 107.9(2) . . ?
C72 N12 P4 129.25(19) . . ?
C69 N12 P4 121.96(17) . . ?
C74 N13 C77 107.4(2) . . ?
C74 N13 P4 129.22(18) . . ?
C77 N13 P4 123.36(17) . . ?
C78 N14 C79 120.4(2) . . ?
C85 N15 C84 116.8(2) . . ?
C85 N15 Ag2 124.37(17) . . ?
C84 N15 Ag2 117.88(15) . . ?
C89 N16 C86 108.1(2) . . ?
C89 N16 P3 129.94(18) . . ?
C86 N16 P3 121.14(16) . . ?
C34 C1 N1 108.0(2) . . ?
C34 C1 C2 129.0(3) . . ?
N1 C1 C2 122.7(2) . . ?
N2 C2 C1 120.1(2) . . ?
N2 C2 H2 120.0 . . ?
C1 C2 H2 120.0 . . ?
C8 C3 C4 118.8(2) . . ?
C8 C3 N2 118.5(2) . . ?
C4 C3 N2 122.7(2) . . ?
C3 C4 C5 121.9(2) . . ?
C3 C4 H4 119.0 . . ?
C5 C4 H4 119.0 . . ?
C6 C5 C4 119.2(2) . . ?
C6 C5 C35 120.6(3) . . ?
C4 C5 C35 120.2(3) . . ?
C7 C6 C5 118.9(3) . . ?
C7 C6 C36 119.6(3) . . ?
C5 C6 C36 121.5(2) . . ?
C6 C7 C8 122.1(3) . . ?
C6 C7 H7 118.9 . . ?
C8 C7 H7 118.9 . . ?
C3 C8 C7 119.1(2) . . ?
C3 C8 N3 120.5(2) . . ?
C7 C8 N3 120.3(2) . . ?
N3 C9 C10 125.5(2) . . ?
N3 C9 H9 117.3 . . ?
C10 C9 H9 117.3 . . ?
C11 C10 N4 107.4(2) . . ?
C11 C10 C9 126.8(2) . . ?
N4 C10 C9 125.8(2) . . ?
C10 C11 C12 108.4(2) . . ?
C10 C11 H11 125.8 . . ?
C12 C11 H11 125.8 . . ?
C13 C12 C11 107.8(2) . . ?
C13 C12 H12 126.1 . . ?
C11 C12 H12 126.1 . . ?
C12 C13 N4 108.5(2) . . ?
C12 C13 C14 128.2(2) . . ?
N4 C13 C14 123.1(2) . . ?
C13 C14 C15 111.8(2) . . ?
C13 C14 C39 109.4(2) . . ?
C15 C14 C39 109.3(2) . . ?
C13 C14 C37 108.4(2) . . ?
C15 C14 C37 110.0(2) . . ?
C39 C14 C37 107.8(2) . . ?
C16 C15 N5 107.8(2) . . ?
C16 C15 C14 128.6(2) . . ?
N5 C15 C14 123.5(2) . . ?
C15 C16 C17 108.3(2) . . ?
C15 C16 H16 125.9 . . ?
C17 C16 H16 125.9 . . ?
C18 C17 C16 107.8(2) . . ?
C18 C17 H17 126.1 . . ?
C16 C17 H17 126.1 . . ?
C17 C18 N5 107.9(2) . . ?
C17 C18 C19 130.4(2) . . ?
N5 C18 C19 121.6(2) . . ?
N6 C19 C18 118.8(2) . . ?
N6 C19 H19 120.6 . . ?
C18 C19 H19 120.6 . . ?
C25 C20 C21 119.3(2) . . ?
C25 C20 N6 119.6(2) . . ?
C21 C20 N6 121.1(2) . . ?
C22 C21 C20 121.6(2) . . ?
C22 C21 H21 119.2 . . ?
C20 C21 H21 119.2 . . ?
C21 C22 C23 119.3(2) . . ?
C21 C22 C41 119.4(2) . . ?
C23 C22 C41 121.3(2) . . ?
C24 C23 C22 118.9(2) . . ?
C24 C23 C42 120.0(3) . . ?
C22 C23 C42 121.1(2) . . ?
C23 C24 C25 122.0(2) . . ?
C23 C24 H24 119.0 . . ?
C25 C24 H24 119.0 . . ?
C20 C25 C24 118.9(2) . . ?
C20 C25 N7 120.4(2) . . ?
C24 C25 N7 120.5(2) . . ?
N7 C26 C27 123.8(2) . . ?
N7 C26 H26 118.1 . . ?
C27 C26 H26 118.1 . . ?
C28 C27 N8 107.2(2) . . ?
C28 C27 C26 127.5(2) . . ?
N8 C27 C26 125.3(2) . . ?
C27 C28 C29 108.2(2) . . ?
C27 C28 H28 125.9 . . ?
C29 C28 H28 125.9 . . ?
C30 C29 C28 108.3(2) . . ?
C30 C29 H29 125.9 . . ?
C28 C29 H29 125.9 . . ?
C29 C30 N8 107.8(2) . . ?
C29 C30 C31 128.6(2) . . ?
N8 C30 C31 123.4(2) . . ?
C32 C31 C30 112.0(2) . . ?
C32 C31 C43 110.1(2) . . ?
C30 C31 C43 109.4(2) . . ?
C32 C31 C45 108.5(2) . . ?
C30 C31 C45 110.2(2) . . ?
C43 C31 C45 106.5(2) . . ?
C33 C32 N1 107.7(2) . . ?
C33 C32 C31 128.8(2) . . ?
N1 C32 C31 123.2(2) . . ?
C32 C33 C34 108.8(2) . . ?
C32 C33 H33 125.6 . . ?
C34 C33 H33 125.6 . . ?
C1 C34 C33 107.4(2) . . ?
C1 C34 H34 126.3 . . ?
C33 C34 H34 126.3 . . ?
C5 C35 H35A 109.5 . . ?
C5 C35 H35B 109.5 . . ?
H35A C35 H35B 109.5 . . ?
C5 C35 H35C 109.5 . . ?
H35A C35 H35C 109.5 . . ?
H35B C35 H35C 109.5 . . ?
C6 C36 H36A 109.5 . . ?
C6 C36 H36B 109.5 . . ?
H36A C36 H36B 109.5 . . ?
C6 C36 H36C 109.5 . . ?
H36A C36 H36C 109.5 . . ?
H36B C36 H36C 109.5 . . ?
C38 C37 C14 114.6(2) . . ?
C38 C37 H37A 108.6 . . ?
C14 C37 H37A 108.6 . . ?
C38 C37 H37B 108.6 . . ?
C14 C37 H37B 108.6 . . ?
H37A C37 H37B 107.6 . . ?
C37 C38 H38A 109.5 . . ?
C37 C38 H38B 109.5 . . ?
H38A C38 H38B 109.5 . . ?
C37 C38 H38C 109.5 . . ?
H38A C38 H38C 109.5 . . ?
H38B C38 H38C 109.5 . . ?
C40 C39 C14 115.0(2) . . ?
C40 C39 H39A 108.5 . . ?
C14 C39 H39A 108.5 . . ?
C40 C39 H39B 108.5 . . ?
C14 C39 H39B 108.5 . . ?
H39A C39 H39B 107.5 . . ?
C39 C40 H40A 109.5 . . ?
C39 C40 H40B 109.5 . . ?
H40A C40 H40B 109.5 . . ?
C39 C40 H40C 109.5 . . ?
H40A C40 H40C 109.5 . . ?
H40B C40 H40C 109.5 . . ?
C22 C41 H41A 109.5 . . ?
C22 C41 H41B 109.5 . . ?
H41A C41 H41B 109.5 . . ?
C22 C41 H41C 109.5 . . ?
H41A C41 H41C 109.5 . . ?
H41B C41 H41C 109.5 . . ?
C23 C42 H42A 109.5 . . ?
C23 C42 H42B 109.5 . . ?
H42A C42 H42B 109.5 . . ?
C23 C42 H42C 109.5 . . ?
H42A C42 H42C 109.5 . . ?
H42B C42 H42C 109.5 . . ?
C44 C43 C31 115.3(3) . . ?
C44 C43 H43A 108.5 . . ?
C31 C43 H43A 108.5 . . ?
C44 C43 H43B 108.5 . . ?
C31 C43 H43B 108.5 . . ?
H43A C43 H43B 107.5 . . ?
C43 C44 H44A 109.5 . . ?
C43 C44 H44B 109.5 . . ?
H44A C44 H44B 109.5 . . ?
C43 C44 H44C 109.5 . . ?
H44A C44 H44C 109.5 . . ?
H44B C44 H44C 109.5 . . ?
C46 C45 C31 115.6(2) . . ?
C46 C45 H45A 108.4 . . ?
C31 C45 H45A 108.4 . . ?
C46 C45 H45B 108.4 . . ?
C31 C45 H45B 108.4 . . ?
H45A C45 H45B 107.4 . . ?
C45 C46 H46A 109.5 . . ?
C45 C46 H46B 109.5 . . ?
H46A C46 H46B 109.5 . . ?
C45 C46 H46C 109.5 . . ?
H46A C46 H46C 109.5 . . ?
H46B C46 H46C 109.5 . . ?
C48 C47 C52 119.8(2) . . ?
C48 C47 P1 119.52(19) . . ?
C52 C47 P1 120.69(19) . . ?
C47 C48 C49 120.2(3) . . ?
C47 C48 H48 119.9 . . ?
C49 C48 H48 119.9 . . ?
C50 C49 C48 120.0(3) . . ?
C50 C49 H49 120.0 . . ?
C48 C49 H49 120.0 . . ?
C51 C50 C49 119.8(2) . . ?
C51 C50 H50 120.1 . . ?
C49 C50 H50 120.1 . . ?
C50 C51 C52 120.6(3) . . ?
C50 C51 H51 119.7 . . ?
C52 C51 H51 119.7 . . ?
C47 C52 C51 119.6(3) . . ?
C47 C52 H52 120.2 . . ?
C51 C52 H52 120.2 . . ?
C54 C53 C58 119.7(2) . . ?
C54 C53 P2 121.80(19) . . ?
C58 C53 P2 118.54(19) . . ?
C53 C54 C55 119.8(3) . . ?
C53 C54 H54 120.1 . . ?
C55 C54 H54 120.1 . . ?
C56 C55 C54 120.4(3) . . ?
C56 C55 H55 119.8 . . ?
C54 C55 H55 119.8 . . ?
C55 C56 C57 120.3(3) . . ?
C55 C56 H56 119.8 . . ?
C57 C56 H56 119.8 . . ?
C58 C57 C56 119.6(3) . . ?
C58 C57 H57 120.2 . . ?
C56 C57 H57 120.2 . . ?
C57 C58 C53 120.2(3) . . ?
C57 C58 H58 119.9 . . ?
C53 C58 H58 119.9 . . ?
F1 C59 F2 106.2(3) . . ?
F1 C59 F3 107.0(3) . . ?
F2 C59 F3 106.3(4) . . ?
F1 C59 S1 113.4(3) . . ?
F2 C59 S1 112.3(3) . . ?
F3 C59 S1 111.2(3) . . ?
C93 C60 N9 108.8(2) . . ?
C93 C60 C61 131.1(3) . . ?
N9 C60 C61 120.1(2) . . ?
N10 C61 C60 117.7(2) . . ?
N10 C61 H61 121.1 . . ?
C60 C61 H61 121.1 . . ?
C63 C62 C67 118.3(2) . . ?
C63 C62 N10 122.6(2) . . ?
C67 C62 N10 119.1(2) . . ?
C64 C63 C62 121.9(2) . . ?
C64 C63 H63 119.1 . . ?
C62 C63 H63 119.1 . . ?
C63 C64 C65 119.6(2) . . ?
C63 C64 C95 120.4(3) . . ?
C65 C64 C95 120.0(2) . . ?
C66 C65 C64 118.7(2) . . ?
C66 C65 C94 120.2(3) . . ?
C64 C65 C94 121.2(2) . . ?
C65 C66 C67 121.9(2) . . ?
C65 C66 H66 119.1 . . ?
C67 C66 H66 119.1 . . ?
C66 C67 C62 119.7(2) . . ?
C66 C67 N11 119.7(2) . . ?
C62 C67 N11 120.5(2) . . ?
N11 C68 C69 124.7(2) . . ?
N11 C68 H68 117.6 . . ?
C69 C68 H68 117.6 . . ?
C70 C69 N12 107.7(2) . . ?
C70 C69 C68 126.9(3) . . ?
N12 C69 C68 125.4(2) . . ?
C69 C70 C71 108.3(2) . . ?
C69 C70 H70 125.8 . . ?
C71 C70 H70 125.8 . . ?
C72 C71 C70 107.8(2) . . ?
C72 C71 H71 126.1 . . ?
C70 C71 H71 126.1 . . ?
C71 C72 N12 108.3(2) . . ?
C71 C72 C73 128.1(2) . . ?
N12 C72 C73 123.4(2) . . ?
C72 C73 C74 112.5(2) . . ?
C72 C73 C96 108.0(2) . . ?
C74 C73 C96 110.0(2) . . ?
C72 C73 C98 109.4(2) . . ?
C74 C73 C98 109.3(2) . . ?
C96 C73 C98 107.5(2) . . ?
C75 C74 N13 108.2(2) . . ?
C75 C74 C73 127.7(2) . . ?
N13 C74 C73 124.1(2) . . ?
C74 C75 C76 108.6(2) . . ?
C74 C75 H75 125.7 . . ?
C76 C75 H75 125.7 . . ?
C77 C76 C75 107.4(2) . . ?
C77 C76 H76 126.3 . . ?
C75 C76 H76 126.3 . . ?
C76 C77 N13 108.4(2) . . ?
C76 C77 C78 128.5(2) . . ?
N13 C77 C78 122.9(2) . . ?
N14 C78 C77 120.7(2) . . ?
N14 C78 H78 119.7 . . ?
C77 C78 H78 119.7 . . ?
C80 C79 C84 118.5(2) . . ?
C80 C79 N14 122.3(2) . . ?
C84 C79 N14 119.2(2) . . ?
C81 C80 C79 121.9(2) . . ?
C81 C80 H80 119.0 . . ?
C79 C80 H80 119.0 . . ?
C80 C81 C82 119.3(2) . . ?
C80 C81 C100 119.9(2) . . ?
C82 C81 C100 120.7(2) . . ?
C83 C82 C81 119.0(2) . . ?
C83 C82 C101 119.6(2) . . ?
C81 C82 C101 121.3(2) . . ?
C84 C83 C82 121.9(2) . . ?
C84 C83 H83 119.0 . . ?
C82 C83 H83 119.0 . . ?
C83 C84 C79 119.3(2) . . ?
C83 C84 N15 121.2(2) . . ?
C79 C84 N15 119.5(2) . . ?
N15 C85 C86 126.7(2) . . ?
N15 C85 H85 116.7 . . ?
C86 C85 H85 116.7 . . ?
C87 C86 N16 107.5(2) . . ?
C87 C86 C85 124.9(2) . . ?
N16 C86 C85 127.6(2) . . ?
C86 C87 C88 108.1(2) . . ?
C86 C87 H87 125.9 . . ?
C88 C87 H87 125.9 . . ?
C89 C88 C87 107.3(2) . . ?
C89 C88 H88 126.3 . . ?
C87 C88 H88 126.3 . . ?
N16 C89 C88 109.0(2) . . ?
N16 C89 C90 122.7(2) . . ?
C88 C89 C90 128.0(2) . . ?
C91 C90 C89 112.8(2) . . ?
C91 C90 C104 108.9(2) . . ?
C89 C90 C104 109.0(2) . . ?
C91 C90 C102 110.2(2) . . ?
C89 C90 C102 107.9(2) . . ?
C104 C90 C102 107.9(2) . . ?
C92 C91 N9 107.5(2) . . ?
C92 C91 C90 127.8(2) . . ?
N9 C91 C90 124.7(2) . . ?
C91 C92 C93 108.6(2) . . ?
C91 C92 H92 125.7 . . ?
C93 C92 H92 125.7 . . ?
C60 C93 C92 107.3(2) . . ?
C60 C93 H93 126.4 . . ?
C92 C93 H93 126.4 . . ?
C65 C94 H94A 109.5 . . ?
C65 C94 H94B 109.5 . . ?
H94A C94 H94B 109.5 . . ?
C65 C94 H94C 109.5 . . ?
H94A C94 H94C 109.5 . . ?
H94B C94 H94C 109.5 . . ?
C64 C95 H95A 109.5 . . ?
C64 C95 H95B 109.5 . . ?
H95A C95 H95B 109.5 . . ?
C64 C95 H95C 109.5 . . ?
H95A C95 H95C 109.5 . . ?
H95B C95 H95C 109.5 . . ?
C97 C96 C73 114.8(2) . . ?
C97 C96 H96A 108.6 . . ?
C73 C96 H96A 108.6 . . ?
C97 C96 H96B 108.6 . . ?
C73 C96 H96B 108.6 . . ?
H96A C96 H96B 107.5 . . ?
C96 C97 H97A 109.5 . . ?
C96 C97 H97B 109.5 . . ?
H97A C97 H97B 109.5 . . ?
C96 C97 H97C 109.5 . . ?
H97A C97 H97C 109.5 . . ?
H97B C97 H97C 109.5 . . ?
C99 C98 C73 115.3(2) . . ?
C99 C98 H98A 108.5 . . ?
C73 C98 H98A 108.5 . . ?
C99 C98 H98B 108.5 . . ?
C73 C98 H98B 108.5 . . ?
H98A C98 H98B 107.5 . . ?
C98 C99 H99A 109.5 . . ?
C98 C99 H99B 109.5 . . ?
H99A C99 H99B 109.5 . . ?
C98 C99 H99C 109.5 . . ?
H99A C99 H99C 109.5 . . ?
H99B C99 H99C 109.5 . . ?
C81 C100 H10A 109.5 . . ?
C81 C100 H10B 109.5 . . ?
H10A C100 H10B 109.5 . . ?
C81 C100 H10C 109.5 . . ?
H10A C100 H10C 109.5 . . ?
H10B C100 H10C 109.5 . . ?
C82 C101 H10D 109.5 . . ?
C82 C101 H10E 109.5 . . ?
H10D C101 H10E 109.5 . . ?
C82 C101 H10F 109.5 . . ?
H10D C101 H10F 109.5 . . ?
H10E C101 H10F 109.5 . . ?
C103 C102 C90 114.7(2) . . ?
C103 C102 H10G 108.6 . . ?
C90 C102 H10G 108.6 . . ?
C103 C102 H10H 108.6 . . ?
C90 C102 H10H 108.6 . . ?
H10G C102 H10H 107.6 . . ?
C102 C103 H10I 109.5 . . ?
C102 C103 H10J 109.5 . . ?
H10I C103 H10J 109.5 . . ?
C102 C103 H10K 109.5 . . ?
H10I C103 H10K 109.5 . . ?
H10J C103 H10K 109.5 . . ?
C105 C104 C90 114.4(2) . . ?
C105 C104 H10L 108.7 . . ?
C90 C104 H10L 108.7 . . ?
C105 C104 H10M 108.7 . . ?
C90 C104 H10M 108.7 . . ?
H10L C104 H10M 107.6 . . ?
C104 C105 H10N 109.5 . . ?
C104 C105 H10O 109.5 . . ?
H10N C105 H10O 109.5 . . ?
C104 C105 H10P 109.5 . . ?
H10N C105 H10P 109.5 . . ?
H10O C105 H10P 109.5 . . ?
C107 C106 C111 120.3(2) . . ?
C107 C106 P3 120.91(19) . . ?
C111 C106 P3 118.78(19) . . ?
C106 C107 C108 119.2(3) . . ?
C106 C107 H10Q 120.4 . . ?
C108 C107 H10Q 120.4 . . ?
C109 C108 C107 120.4(3) . . ?
C109 C108 H10R 119.8 . . ?
C107 C108 H10R 119.8 . . ?
C108 C109 C110 120.2(3) . . ?
C108 C109 H10S 119.9 . . ?
C110 C109 H10S 119.9 . . ?
C109 C110 C111 119.8(3) . . ?
C109 C110 H11A 120.1 . . ?
C111 C110 H11A 120.1 . . ?
C110 C111 C106 120.0(3) . . ?
C110 C111 H11B 120.0 . . ?
C106 C111 H11B 120.0 . . ?
C113 C112 C117 119.4(2) . . ?
C113 C112 P4 120.37(19) . . ?
C117 C112 P4 119.98(18) . . ?
C112 C113 C114 119.9(3) . . ?
C112 C113 H11C 120.0 . . ?
C114 C113 H11C 120.0 . . ?
C115 C114 C113 120.2(3) . . ?
C115 C114 H11D 119.9 . . ?
C113 C114 H11D 119.9 . . ?
C116 C115 C114 120.0(2) . . ?
C116 C115 H11E 120.0 . . ?
C114 C115 H11E 120.0 . . ?
C115 C116 C117 120.5(3) . . ?
C115 C116 H11F 119.7 . . ?
C117 C116 H11F 119.7 . . ?
C116 C117 C112 119.9(2) . . ?
C116 C117 H11G 120.1 . . ?
C112 C117 H11G 120.1 . . ?
O7 C119 C120 105.4(3) . . ?
O7 C119 H11H 110.7 . . ?
C120 C119 H11H 110.7 . . ?
O7 C119 H11I 110.7 . . ?
C120 C119 H11I 110.7 . . ?
H11H C119 H11I 108.8 . . ?
C119 C120 C121 102.8(3) . . ?
C119 C120 H11J 111.2 . . ?
C121 C120 H11J 111.2 . . ?
C119 C120 H11K 111.2 . . ?
C121 C120 H11K 111.2 . . ?
H11J C120 H11K 109.1 . . ?
C120 C121 C122 102.3(3) . . ?
C120 C121 H12C 111.3 . . ?
C122 C121 H12C 111.3 . . ?
C120 C121 H12D 111.3 . . ?
C122 C121 H12D 111.3 . . ?
H12C C121 H12D 109.2 . . ?
O7 C122 C121 107.7(3) . . ?
O7 C122 H12E 110.2 . . ?
C121 C122 H12E 110.2 . . ?
O7 C122 H12F 110.2 . . ?
C121 C122 H12F 110.2 . . ?
H12E C122 H12F 108.5 . . ?
O8 C123 C124 106.0(4) . . ?
O8 C123 H12G 110.5 . . ?
C124 C123 H12G 110.5 . . ?
O8 C123 H12H 110.5 . . ?
C124 C123 H12H 110.5 . . ?
H12G C123 H12H 108.7 . . ?
C123 C124 C125 101.8(4) . . ?
C123 C124 H12I 111.4 . . ?
C125 C124 H12I 111.4 . . ?
C123 C124 H12J 111.4 . . ?
C125 C124 H12J 111.4 . . ?
H12I C124 H12J 109.3 . . ?
C126 C125 C124 101.3(4) . . ?
C126 C125 H12K 111.5 . . ?
C124 C125 H12K 111.5 . . ?
C126 C125 H12L 111.5 . . ?
C124 C125 H12L 111.5 . . ?
H12K C125 H12L 109.3 . . ?
O8 C126 C125 106.2(4) . . ?
O8 C126 H12M 110.5 . . ?
C125 C126 H12M 110.5 . . ?
O8 C126 H12N 110.5 . . ?
C125 C126 H12N 110.5 . . ?
H12M C126 H12N 108.7 . . ?
O9 C127 C128 106.1(4) . . ?
O9 C127 H12O 110.5 . . ?
C128 C127 H12O 110.5 . . ?
O9 C127 H12P 110.5 . . ?
C128 C127 H12P 110.5 . . ?
H12O C127 H12P 108.7 . . ?
C127 C128 C129 102.5(4) . . ?
C127 C128 H04E 111.3 . . ?
C129 C128 H04E 111.3 . . ?
C127 C128 H04F 111.3 . . ?
C129 C128 H04F 111.3 . . ?
H04E C128 H04F 109.2 . . ?
C130 C129 C128 105.1(4) . . ?
C130 C129 H04M 110.7 . . ?
C128 C129 H04M 110.7 . . ?
C130 C129 H04N 110.7 . . ?
C128 C129 H04N 110.7 . . ?
H04M C129 H04N 108.8 . . ?
O9 C130 C129 107.3(4) . . ?
O9 C130 H04K 110.3 . . ?
C129 C130 H04K 110.3 . . ?
O9 C130 H04L 110.3 . . ?
C129 C130 H04L 110.3 . . ?
H04K C130 H04L 108.5 . . ?
C134 O10A C131 109.5(3) . . ?
O10A C131 C132 105.8(4) . . ?
O10A C131 H04G 110.6 . . ?
C132 C131 H04G 110.6 . . ?
O10A C131 H04H 110.6 . . ?
C132 C131 H04H 110.6 . . ?
H04G C131 H04H 108.7 . . ?
C131 C132 C133 101.0(3) . . ?
C131 C132 H04C 111.6 . . ?
C133 C132 H04C 111.6 . . ?
C131 C132 H04D 111.6 . . ?
C133 C132 H04D 111.6 . . ?
H04C C132 H04D 109.4 . . ?
C134 C133 C132 101.0(4) . . ?
C134 C133 H04A 111.6 . . ?
C132 C133 H04A 111.6 . . ?
C134 C133 H04B 111.6 . . ?
C132 C133 H04B 111.6 . . ?
H04A C133 H04B 109.4 . . ?
O10A C134 C133 106.2(5) . . ?
O10A C134 H04I 110.5 . . ?
C133 C134 H04I 110.5 . . ?
O10A C134 H04J 110.5 . . ?
C133 C134 H04J 110.5 . . ?
H04I C134 H04J 108.7 . . ?
C138 O10B C135 109.2(13) . . ?
O10B C135 C136 109.3(13) . . ?
O10B C135 H13A 109.8 . . ?
C136 C135 H13A 109.8 . . ?
O10B C135 H13B 109.8 . . ?
C136 C135 H13B 109.8 . . ?
H13A C135 H13B 108.3 . . ?
C135 C136 C137 104.5(13) . . ?
C135 C136 H13C 110.8 . . ?
C137 C136 H13C 110.8 . . ?
C135 C136 H13D 110.8 . . ?
C137 C136 H13D 110.8 . . ?
H13C C136 H13D 108.9 . . ?
C138 C137 C136 105.4(13) . . ?
C138 C137 H13E 110.7 . . ?
C136 C137 H13E 110.7 . . ?
C138 C137 H13F 110.7 . . ?
C136 C137 H13F 110.7 . . ?
H13E C137 H13F 108.8 . . ?
O10B C138 C137 108.8(13) . . ?
O10B C138 H13G 109.9 . . ?
C137 C138 H13G 109.9 . . ?
O10B C138 H13H 109.9 . . ?
C137 C138 H13H 109.9 . . ?
H13G C138 H13H 108.3 . . ?

loop_
_geom_bond_atom_site_label_1
_geom_bond_atom_site_label_2
_geom_bond_distance
_geom_bond_site_symmetry_2
_geom_bond_publ_flag
Ag1 P1 2.3817(7) . ?
Ag1 P2 2.4025(7) . ?
Ag1 N3 2.580(3) . ?
Ag2 P4 2.4053(7) . ?
Ag2 P3 2.4252(8) . ?
Ag2 N15 2.514(3) . ?
Ag1B P2 2.356(3) . ?
Ag1B P1 2.442(4) . ?
Ag1B N7 2.496(5) . ?
Ag2B P3 2.380(5) . ?
Ag2B P4 2.418(5) . ?
Ag2B N11 2.488(9) . ?
S1 O3 1.433(3) . ?
S1 O2 1.435(3) . ?
S1 O1 1.442(3) . ?
S1 C59 1.829(4) . ?
S2A O6A 1.424(3) . ?
S2A O4A 1.429(4) . ?
S2A O5A 1.446(3) . ?
S2A C118 1.836(5) . ?
C118 F6A 1.329(6) . ?
C118 F4A 1.339(5) . ?
C118 F5A 1.341(5) . ?
S2B O6B 1.27(2) . ?
S2B O4B 1.45(2) . ?
S2B O5B 1.57(2) . ?
S2B C139 1.82(2) . ?
C139 F6B 1.28(2) . ?
C139 F4B 1.30(3) . ?
C139 F5B 1.33(2) . ?
P1 N1 1.738(2) . ?
P1 N8 1.742(2) . ?
P1 C47 1.817(2) . ?
P2 N5 1.730(2) . ?
P2 N4 1.747(2) . ?
P2 C53 1.821(2) . ?
P3 N9 1.731(2) . ?
P3 N16 1.763(2) . ?
P3 C106 1.826(2) . ?
P4 N13 1.726(2) . ?
P4 N12 1.746(2) . ?
P4 C112 1.822(2) . ?
F1 C59 1.313(4) . ?
F2 C59 1.335(4) . ?
F3 C59 1.338(5) . ?
O7 C119 1.419(5) . ?
O7 C122 1.422(4) . ?
O8 C126 1.408(5) . ?
O8 C123 1.433(5) . ?
O9 C127 1.415(6) . ?
O9 C130 1.419(6) . ?
N1 C32 1.387(3) . ?
N1 C1 1.408(3) . ?
N2 C2 1.282(4) . ?
N2 C3 1.416(3) . ?
N3 C9 1.284(3) . ?
N3 C8 1.419(3) . ?
N4 C13 1.383(3) . ?
N4 C10 1.407(3) . ?
N5 C15 1.386(3) . ?
N5 C18 1.409(3) . ?
N6 C19 1.278(3) . ?
N6 C20 1.418(3) . ?
N7 C26 1.279(3) . ?
N7 C25 1.414(3) . ?
N8 C30 1.389(3) . ?
N8 C27 1.403(3) . ?
N9 C91 1.391(3) . ?
N9 C60 1.403(3) . ?
N10 C61 1.279(3) . ?
N10 C62 1.407(3) . ?
N11 C68 1.283(3) . ?
N11 C67 1.425(3) . ?
N12 C72 1.389(3) . ?
N12 C69 1.397(3) . ?
N13 C74 1.398(3) . ?
N13 C77 1.407(3) . ?
N14 C78 1.279(3) . ?
N14 C79 1.411(3) . ?
N15 C85 1.288(3) . ?
N15 C84 1.417(3) . ?
N16 C89 1.379(3) . ?
N16 C86 1.403(3) . ?
C1 C34 1.376(4) . ?
C1 C2 1.428(4) . ?
C2 H2 0.9500 . ?
C3 C8 1.398(4) . ?
C3 C4 1.398(4) . ?
C4 C5 1.401(4) . ?
C4 H4 0.9500 . ?
C5 C6 1.396(4) . ?
C5 C35 1.503(4) . ?
C6 C7 1.393(4) . ?
C6 C36 1.510(4) . ?
C7 C8 1.400(4) . ?
C7 H7 0.9500 . ?
C9 C10 1.432(4) . ?
C9 H9 0.9500 . ?
C10 C11 1.382(4) . ?
C11 C12 1.397(4) . ?
C11 H11 0.9500 . ?
C12 C13 1.380(4) . ?
C12 H12 0.9500 . ?
C13 C14 1.501(4) . ?
C14 C15 1.513(4) . ?
C14 C39 1.551(4) . ?
C14 C37 1.552(4) . ?
C15 C16 1.378(4) . ?
C16 C17 1.413(4) . ?
C16 H16 0.9500 . ?
C17 C18 1.369(4) . ?
C17 H17 0.9500 . ?
C18 C19 1.430(3) . ?
C19 H19 0.9500 . ?
C20 C25 1.394(3) . ?
C20 C21 1.397(3) . ?
C21 C22 1.394(4) . ?
C21 H21 0.9500 . ?
C22 C23 1.399(4) . ?
C22 C41 1.508(4) . ?
C23 C24 1.392(4) . ?
C23 C42 1.506(4) . ?
C24 C25 1.398(3) . ?
C24 H24 0.9500 . ?
C26 C27 1.434(4) . ?
C26 H26 0.9500 . ?
C27 C28 1.380(4) . ?
C28 C29 1.403(4) . ?
C28 H28 0.9500 . ?
C29 C30 1.374(4) . ?
C29 H29 0.9500 . ?
C30 C31 1.500(4) . ?
C31 C32 1.498(4) . ?
C31 C43 1.554(4) . ?
C31 C45 1.559(4) . ?
C32 C33 1.379(4) . ?
C33 C34 1.409(4) . ?
C33 H33 0.9500 . ?
C34 H34 0.9500 . ?
C35 H35A 0.9800 . ?
C35 H35B 0.9800 . ?
C35 H35C 0.9800 . ?
C36 H36A 0.9800 . ?
C36 H36B 0.9800 . ?
C36 H36C 0.9800 . ?
C37 C38 1.517(5) . ?
C37 H37A 0.9900 . ?
C37 H37B 0.9900 . ?
C38 H38A 0.9800 . ?
C38 H38B 0.9800 . ?
C38 H38C 0.9800 . ?
C39 C40 1.526(5) . ?
C39 H39A 0.9900 . ?
C39 H39B 0.9900 . ?
C40 H40A 0.9800 . ?
C40 H40B 0.9800 . ?
C40 H40C 0.9800 . ?
C41 H41A 0.9800 . ?
C41 H41B 0.9800 . ?
C41 H41C 0.9800 . ?
C42 H42A 0.9800 . ?
C42 H42B 0.9800 . ?
C42 H42C 0.9800 . ?
C43 C44 1.515(5) . ?
C43 H43A 0.9900 . ?
C43 H43B 0.9900 . ?
C44 H44A 0.9800 . ?
C44 H44B 0.9800 . ?
C44 H44C 0.9800 . ?
C45 C46 1.515(5) . ?
C45 H45A 0.9900 . ?
C45 H45B 0.9900 . ?
C46 H46A 0.9800 . ?
C46 H46B 0.9800 . ?
C46 H46C 0.9800 . ?
C47 C48 1.393(3) . ?
C47 C52 1.394(4) . ?
C48 C49 1.393(4) . ?
C48 H48 0.9500 . ?
C49 C50 1.390(5) . ?
C49 H49 0.9500 . ?
C50 C51 1.384(5) . ?
C50 H50 0.9500 . ?
C51 C52 1.396(4) . ?
C51 H51 0.9500 . ?
C52 H52 0.9500 . ?
C53 C54 1.390(4) . ?
C53 C58 1.393(4) . ?
C54 C55 1.393(4) . ?
C54 H54 0.9500 . ?
C55 C56 1.375(5) . ?
C55 H55 0.9500 . ?
C56 C57 1.390(5) . ?
C56 H56 0.9500 . ?
C57 C58 1.389(4) . ?
C57 H57 0.9500 . ?
C58 H58 0.9500 . ?
C60 C93 1.367(4) . ?
C60 C61 1.433(4) . ?
C61 H61 0.9500 . ?
C62 C63 1.399(3) . ?
C62 C67 1.400(3) . ?
C63 C64 1.388(4) . ?
C63 H63 0.9500 . ?
C64 C65 1.400(4) . ?
C64 C95 1.514(4) . ?
C65 C66 1.389(4) . ?
C65 C94 1.500(4) . ?
C66 C67 1.391(3) . ?
C66 H66 0.9500 . ?
C68 C69 1.425(4) . ?
C68 H68 0.9500 . ?
C69 C70 1.381(4) . ?
C70 C71 1.396(4) . ?
C70 H70 0.9500 . ?
C71 C72 1.382(4) . ?
C71 H71 0.9500 . ?
C72 C73 1.491(4) . ?
C73 C74 1.507(4) . ?
C73 C96 1.553(4) . ?
C73 C98 1.559(4) . ?
C74 C75 1.374(4) . ?
C75 C76 1.410(4) . ?
C75 H75 0.9500 . ?
C76 C77 1.379(4) . ?
C76 H76 0.9500 . ?
C77 C78 1.433(3) . ?
C78 H78 0.9500 . ?
C79 C80 1.400(3) . ?
C79 C84 1.410(3) . ?
C80 C81 1.394(3) . ?
C80 H80 0.9500 . ?
C81 C82 1.399(3) . ?
C81 C100 1.509(3) . ?
C82 C83 1.396(3) . ?
C82 C101 1.504(3) . ?
C83 C84 1.391(3) . ?
C83 H83 0.9500 . ?
C85 C86 1.428(3) . ?
C85 H85 0.9500 . ?
C86 C87 1.386(4) . ?
C87 C88 1.410(4) . ?
C87 H87 0.9500 . ?
C88 C89 1.379(4) . ?
C88 H88 0.9500 . ?
C89 C90 1.499(4) . ?
C90 C91 1.492(4) . ?
C90 C104 1.551(4) . ?
C90 C102 1.556(4) . ?
C91 C92 1.383(4) . ?
C92 C93 1.412(4) . ?
C92 H92 0.9500 . ?
C93 H93 0.9500 . ?
C94 H94A 0.9800 . ?
C94 H94B 0.9800 . ?
C94 H94C 0.9800 . ?
C95 H95A 0.9800 . ?
C95 H95B 0.9800 . ?
C95 H95C 0.9800 . ?
C96 C97 1.523(5) . ?
C96 H96A 0.9900 . ?
C96 H96B 0.9900 . ?
C97 H97A 0.9800 . ?
C97 H97B 0.9800 . ?
C97 H97C 0.9800 . ?
C98 C99 1.513(5) . ?
C98 H98A 0.9900 . ?
C98 H98B 0.9900 . ?
C99 H99A 0.9800 . ?
C99 H99B 0.9800 . ?
C99 H99C 0.9800 . ?
C100 H10A 0.9800 . ?
C100 H10B 0.9800 . ?
C100 H10C 0.9800 . ?
C101 H10D 0.9800 . ?
C101 H10E 0.9800 . ?
C101 H10F 0.9800 . ?
C102 C103 1.524(5) . ?
C102 H10G 0.9900 . ?
C102 H10H 0.9900 . ?
C103 H10I 0.9800 . ?
C103 H10J 0.9800 . ?
C103 H10K 0.9800 . ?
C104 C105 1.520(5) . ?
C104 H10L 0.9900 . ?
C104 H10M 0.9900 . ?
C105 H10N 0.9800 . ?
C105 H10O 0.9800 . ?
C105 H10P 0.9800 . ?
C106 C107 1.386(3) . ?
C106 C111 1.395(4) . ?
C107 C108 1.399(4) . ?
C107 H10Q 0.9500 . ?
C108 C109 1.383(5) . ?
C108 H10R 0.9500 . ?
C109 C110 1.386(5) . ?
C109 H10S 0.9500 . ?
C110 C111 1.390(4) . ?
C110 H11A 0.9500 . ?
C111 H11B 0.9500 . ?
C112 C113 1.392(3) . ?
C112 C117 1.396(3) . ?
C113 C114 1.396(4) . ?
C113 H11C 0.9500 . ?
C114 C115 1.382(5) . ?
C114 H11D 0.9500 . ?
C115 C116 1.376(4) . ?
C115 H11E 0.9500 . ?
C116 C117 1.391(3) . ?
C116 H11F 0.9500 . ?
C117 H11G 0.9500 . ?
C119 C120 1.495(6) . ?
C119 H11H 0.9900 . ?
C119 H11I 0.9900 . ?
C120 C121 1.514(6) . ?
C120 H11J 0.9900 . ?
C120 H11K 0.9900 . ?
C121 C122 1.533(5) . ?
C121 H12C 0.9900 . ?
C121 H12D 0.9900 . ?
C122 H12E 0.9900 . ?
C122 H12F 0.9900 . ?
C123 C124 1.491(6) . ?
C123 H12G 0.9900 . ?
C123 H12H 0.9900 . ?
C124 C125 1.521(8) . ?
C124 H12I 0.9900 . ?
C124 H12J 0.9900 . ?
C125 C126 1.521(7) . ?
C125 H12K 0.9900 . ?
C125 H12L 0.9900 . ?
C126 H12M 0.9900 . ?
C126 H12N 0.9900 . ?
C127 C128 1.506(8) . ?
C127 H12O 0.9900 . ?
C127 H12P 0.9900 . ?
C128 C129 1.517(7) . ?
C128 H04E 0.9900 . ?
C128 H04F 0.9900 . ?
C129 C130 1.516(6) . ?
C129 H04M 0.9900 . ?
C129 H04N 0.9900 . ?
C130 H04K 0.9900 . ?
C130 H04L 0.9900 . ?
O10A C134 1.432(9) . ?
O10A C131 1.436(6) . ?
C131 C132 1.507(5) . ?
C131 H04G 0.9900 . ?
C131 H04H 0.9900 . ?
C132 C133 1.543(6) . ?
C132 H04C 0.9900 . ?
C132 H04D 0.9900 . ?
C133 C134 1.516(6) . ?
C133 H04A 0.9900 . ?
C133 H04B 0.9900 . ?
C134 H04I 0.9900 . ?
C134 H04J 0.9900 . ?
O10B C138 1.420(15) . ?
O10B C135 1.432(14) . ?
C135 C136 1.483(15) . ?
C135 H13A 0.9900 . ?
C135 H13B 0.9900 . ?
C136 C137 1.525(15) . ?
C136 H13C 0.9900 . ?
C136 H13D 0.9900 . ?
C137 C138 1.505(15) . ?
C137 H13E 0.9900 . ?
C137 H13F 0.9900 . ?
C138 H13G 0.9900 . ?
C138 H13H 0.9900 . ?

loop_
_geom_torsion_atom_site_label_1
_geom_torsion_atom_site_label_2
_geom_torsion_atom_site_label_3
_geom_torsion_atom_site_label_4
_geom_torsion
_geom_torsion_site_symmetry_1
_geom_torsion_site_symmetry_2
_geom_torsion_site_symmetry_3
_geom_torsion_site_symmetry_4
_geom_torsion_publ_flag
O6A S2A C118 F6A 180.0(3) . . . . ?
O4A S2A C118 F6A -56.1(4) . . . . ?
O5A S2A C118 F6A 61.5(4) . . . . ?
O6A S2A C118 F4A -59.0(4) . . . . ?
O4A S2A C118 F4A 64.9(4) . . . . ?
O5A S2A C118 F4A -177.4(3) . . . . ?
O6A S2A C118 F5A 60.3(4) . . . . ?
O4A S2A C118 F5A -175.8(4) . . . . ?
O5A S2A C118 F5A -58.1(4) . . . . ?
O6B S2B C139 F6B -172(3) . . . . ?
O4B S2B C139 F6B -44(4) . . . . ?
O5B S2B C139 F6B 56(3) . . . . ?
O6B S2B C139 F4B -55(3) . . . . ?
O4B S2B C139 F4B 73(3) . . . . ?
O5B S2B C139 F4B 173(2) . . . . ?
O6B S2B C139 F5B 54(3) . . . . ?
O4B S2B C139 F5B -177(4) . . . . ?
O5B S2B C139 F5B -78(3) . . . . ?
N8 P1 N1 C32 5.8(2) . . . . ?
C47 P1 N1 C32 108.1(2) . . . . ?
Ag1 P1 N1 C32 -116.9(2) . . . . ?
Ag1B P1 N1 C32 -108.6(3) . . . . ?
N8 P1 N1 C1 -165.7(2) . . . . ?
C47 P1 N1 C1 -63.4(2) . . . . ?
Ag1 P1 N1 C1 71.6(2) . . . . ?
Ag1B P1 N1 C1 79.8(3) . . . . ?
N5 P2 N4 C13 -6.1(2) . . . . ?
C53 P2 N4 C13 -107.6(2) . . . . ?
Ag1B P2 N4 C13 121.9(3) . . . . ?
Ag1 P2 N4 C13 128.9(2) . . . . ?
N5 P2 N4 C10 169.4(2) . . . . ?
C53 P2 N4 C10 67.8(2) . . . . ?
Ag1B P2 N4 C10 -62.6(3) . . . . ?
Ag1 P2 N4 C10 -55.6(2) . . . . ?
N4 P2 N5 C15 1.7(2) . . . . ?
C53 P2 N5 C15 102.0(2) . . . . ?
Ag1B P2 N5 C15 -123.4(2) . . . . ?
Ag1 P2 N5 C15 -118.8(2) . . . . ?
N4 P2 N5 C18 -161.29(19) . . . . ?
C53 P2 N5 C18 -61.0(2) . . . . ?
Ag1B P2 N5 C18 73.6(2) . . . . ?
Ag1 P2 N5 C18 78.2(2) . . . . ?
N1 P1 N8 C30 -7.8(2) . . . . ?
C47 P1 N8 C30 -110.3(2) . . . . ?
Ag1 P1 N8 C30 122.9(2) . . . . ?
Ag1B P1 N8 C30 126.9(2) . . . . ?
N1 P1 N8 C27 167.16(19) . . . . ?
C47 P1 N8 C27 64.6(2) . . . . ?
Ag1 P1 N8 C27 -62.1(2) . . . . ?
Ag1B P1 N8 C27 -58.1(2) . . . . ?
N16 P3 N9 C91 -6.4(2) . . . . ?
C106 P3 N9 C91 -105.6(2) . . . . ?
Ag2B P3 N9 C91 113.8(3) . . . . ?
Ag2 P3 N9 C91 108.3(2) . . . . ?
N16 P3 N9 C60 166.8(2) . . . . ?
C106 P3 N9 C60 67.6(2) . . . . ?
Ag2B P3 N9 C60 -73.0(3) . . . . ?
Ag2 P3 N9 C60 -78.5(2) . . . . ?
N13 P4 N12 C72 1.8(2) . . . . ?
C112 P4 N12 C72 106.6(2) . . . . ?
Ag2 P4 N12 C72 -131.9(2) . . . . ?
Ag2B P4 N12 C72 -135.5(2) . . . . ?
N13 P4 N12 C69 -165.8(2) . . . . ?
C112 P4 N12 C69 -61.0(2) . . . . ?
Ag2 P4 N12 C69 60.5(2) . . . . ?
Ag2B P4 N12 C69 56.8(2) . . . . ?
N12 P4 N13 C74 -8.5(2) . . . . ?
C112 P4 N13 C74 -109.9(2) . . . . ?
Ag2 P4 N13 C74 119.0(2) . . . . ?
Ag2B P4 N13 C74 112.5(3) . . . . ?
N12 P4 N13 C77 170.2(2) . . . . ?
C112 P4 N13 C77 68.8(2) . . . . ?
Ag2 P4 N13 C77 -62.3(2) . . . . ?
Ag2B P4 N13 C77 -68.7(3) . . . . ?
N9 P3 N16 C89 0.6(2) . . . . ?
C106 P3 N16 C89 103.5(2) . . . . ?
Ag2B P3 N16 C89 -127.4(3) . . . . ?
Ag2 P3 N16 C89 -132.5(2) . . . . ?
N9 P3 N16 C86 -167.8(2) . . . . ?
C106 P3 N16 C86 -64.9(2) . . . . ?
Ag2B P3 N16 C86 64.1(3) . . . . ?
Ag2 P3 N16 C86 59.0(2) . . . . ?
C32 N1 C1 C34 -0.3(3) . . . . ?
P1 N1 C1 C34 172.84(19) . . . . ?
C32 N1 C1 C2 174.3(2) . . . . ?
P1 N1 C1 C2 -12.6(3) . . . . ?
C3 N2 C2 C1 178.8(2) . . . . ?
C34 C1 C2 N2 167.6(3) . . . . ?
N1 C1 C2 N2 -5.7(4) . . . . ?
C2 N2 C3 C8 132.5(3) . . . . ?
C2 N2 C3 C4 -47.9(4) . . . . ?
C8 C3 C4 C5 1.9(4) . . . . ?
N2 C3 C4 C5 -177.8(2) . . . . ?
C3 C4 C5 C6 -0.4(4) . . . . ?
C3 C4 C5 C35 -178.8(3) . . . . ?
C4 C5 C6 C7 -1.1(4) . . . . ?
C35 C5 C6 C7 177.4(3) . . . . ?
C4 C5 C6 C36 178.6(3) . . . . ?
C35 C5 C6 C36 -2.9(4) . . . . ?
C5 C6 C7 C8 1.1(4) . . . . ?
C36 C6 C7 C8 -178.6(3) . . . . ?
C4 C3 C8 C7 -1.8(4) . . . . ?
N2 C3 C8 C7 177.8(2) . . . . ?
C4 C3 C8 N3 -179.1(2) . . . . ?
N2 C3 C8 N3 0.5(3) . . . . ?
C6 C7 C8 C3 0.4(4) . . . . ?
C6 C7 C8 N3 177.7(2) . . . . ?
C9 N3 C8 C3 -124.1(3) . . . . ?
Ag1 N3 C8 C3 42.7(3) . . . . ?
C9 N3 C8 C7 58.7(3) . . . . ?
Ag1 N3 C8 C7 -134.5(2) . . . . ?
C8 N3 C9 C10 -172.9(3) . . . . ?
Ag1 N3 C9 C10 21.7(4) . . . . ?
C13 N4 C10 C11 0.4(3) . . . . ?
P2 N4 C10 C11 -175.9(2) . . . . ?
C13 N4 C10 C9 -178.7(3) . . . . ?
P2 N4 C10 C9 4.9(4) . . . . ?
N3 C9 C10 C11 -164.0(3) . . . . ?
N3 C9 C10 N4 15.0(4) . . . . ?
N4 C10 C11 C12 -1.4(3) . . . . ?
C9 C10 C11 C12 177.8(3) . . . . ?
C10 C11 C12 C13 1.9(4) . . . . ?
C11 C12 C13 N4 -1.6(3) . . . . ?
C11 C12 C13 C14 -177.1(3) . . . . ?
C10 N4 C13 C12 0.7(3) . . . . ?
P2 N4 C13 C12 176.7(2) . . . . ?
C10 N4 C13 C14 176.5(2) . . . . ?
P2 N4 C13 C14 -7.5(4) . . . . ?
C12 C13 C14 C15 -160.8(3) . . . . ?
N4 C13 C14 C15 24.3(3) . . . . ?
C12 C13 C14 C39 -39.4(4) . . . . ?
N4 C13 C14 C39 145.6(2) . . . . ?
C12 C13 C14 C37 77.8(3) . . . . ?
N4 C13 C14 C37 -97.1(3) . . . . ?
C18 N5 C15 C16 -0.8(3) . . . . ?
P2 N5 C15 C16 -165.49(19) . . . . ?
C18 N5 C15 C14 -179.0(2) . . . . ?
P2 N5 C15 C14 16.3(4) . . . . ?
C13 C14 C15 C16 153.5(3) . . . . ?
C39 C14 C15 C16 32.1(4) . . . . ?
C37 C14 C15 C16 -86.0(3) . . . . ?
C13 C14 C15 N5 -28.7(3) . . . . ?
C39 C14 C15 N5 -150.1(2) . . . . ?
C37 C14 C15 N5 91.8(3) . . . . ?
N5 C15 C16 C17 1.0(3) . . . . ?
C14 C15 C16 C17 179.1(2) . . . . ?
C15 C16 C17 C18 -0.9(3) . . . . ?
C16 C17 C18 N5 0.4(3) . . . . ?
C16 C17 C18 C19 -177.4(3) . . . . ?
C15 N5 C18 C17 0.2(3) . . . . ?
P2 N5 C18 C17 166.36(18) . . . . ?
C15 N5 C18 C19 178.3(2) . . . . ?
P2 N5 C18 C19 -15.6(3) . . . . ?
C20 N6 C19 C18 176.3(2) . . . . ?
C17 C18 C19 N6 172.2(3) . . . . ?
N5 C18 C19 N6 -5.4(4) . . . . ?
C19 N6 C20 C25 131.7(3) . . . . ?
C19 N6 C20 C21 -50.9(3) . . . . ?
C25 C20 C21 C22 1.2(4) . . . . ?
N6 C20 C21 C22 -176.2(2) . . . . ?
C20 C21 C22 C23 -2.2(4) . . . . ?
C20 C21 C22 C41 177.1(2) . . . . ?
C21 C22 C23 C24 0.8(4) . . . . ?
C41 C22 C23 C24 -178.5(3) . . . . ?
C21 C22 C23 C42 179.3(3) . . . . ?
C41 C22 C23 C42 -0.1(4) . . . . ?
C22 C23 C24 C25 1.6(4) . . . . ?
C42 C23 C24 C25 -176.9(3) . . . . ?
C21 C20 C25 C24 1.1(4) . . . . ?
N6 C20 C25 C24 178.6(2) . . . . ?
C21 C20 C25 N7 -174.2(2) . . . . ?
N6 C20 C25 N7 3.3(3) . . . . ?
C23 C24 C25 C20 -2.5(4) . . . . ?
C23 C24 C25 N7 172.8(2) . . . . ?
C26 N7 C25 C20 -123.2(3) . . . . ?
Ag1B N7 C25 C20 38.8(3) . . . . ?
C26 N7 C25 C24 61.5(3) . . . . ?
Ag1B N7 C25 C24 -136.5(2) . . . . ?
C25 N7 C26 C27 -172.5(2) . . . . ?
Ag1B N7 C26 C27 27.7(4) . . . . ?
C30 N8 C27 C28 1.3(3) . . . . ?
P1 N8 C27 C28 -174.56(19) . . . . ?
C30 N8 C27 C26 -176.7(2) . . . . ?
P1 N8 C27 C26 7.5(3) . . . . ?
N7 C26 C27 C28 -164.7(3) . . . . ?
N7 C26 C27 N8 12.9(4) . . . . ?
N8 C27 C28 C29 -1.5(3) . . . . ?
C26 C27 C28 C29 176.5(3) . . . . ?
C27 C28 C29 C30 1.1(3) . . . . ?
C28 C29 C30 N8 -0.3(3) . . . . ?
C28 C29 C30 C31 -176.4(3) . . . . ?
C27 N8 C30 C29 -0.6(3) . . . . ?
P1 N8 C30 C29 174.91(19) . . . . ?
C27 N8 C30 C31 175.7(2) . . . . ?
P1 N8 C30 C31 -8.7(4) . . . . ?
C29 C30 C31 C32 -157.4(3) . . . . ?
N8 C30 C31 C32 27.1(3) . . . . ?
C29 C30 C31 C43 -35.0(4) . . . . ?
N8 C30 C31 C43 149.4(2) . . . . ?
C29 C30 C31 C45 81.7(3) . . . . ?
N8 C30 C31 C45 -93.8(3) . . . . ?
C1 N1 C32 C33 -0.4(3) . . . . ?
P1 N1 C32 C33 -172.90(19) . . . . ?
C1 N1 C32 C31 -174.8(2) . . . . ?
P1 N1 C32 C31 12.7(4) . . . . ?
C30 C31 C32 C33 157.9(3) . . . . ?
C43 C31 C32 C33 35.9(4) . . . . ?
C45 C31 C32 C33 -80.2(3) . . . . ?
C30 C31 C32 N1 -29.0(3) . . . . ?
C43 C31 C32 N1 -151.0(2) . . . . ?
C45 C31 C32 N1 92.9(3) . . . . ?
N1 C32 C33 C34 0.9(3) . . . . ?
C31 C32 C33 C34 174.8(3) . . . . ?
N1 C1 C34 C33 0.8(3) . . . . ?
C2 C1 C34 C33 -173.3(3) . . . . ?
C32 C33 C34 C1 -1.1(3) . . . . ?
C13 C14 C37 C38 56.0(3) . . . . ?
C15 C14 C37 C38 -66.5(3) . . . . ?
C39 C14 C37 C38 174.4(3) . . . . ?
C13 C14 C39 C40 -62.1(3) . . . . ?
C15 C14 C39 C40 60.7(3) . . . . ?
C37 C14 C39 C40 -179.8(2) . . . . ?
C32 C31 C43 C44 62.0(3) . . . . ?
C30 C31 C43 C44 -61.5(3) . . . . ?
C45 C31 C43 C44 179.5(3) . . . . ?
C32 C31 C45 C46 -55.9(4) . . . . ?
C30 C31 C45 C46 67.1(4) . . . . ?
C43 C31 C45 C46 -174.4(3) . . . . ?
N1 P1 C47 C48 -46.4(2) . . . . ?
N8 P1 C47 C48 52.9(2) . . . . ?
Ag1 P1 C47 C48 175.59(18) . . . . ?
Ag1B P1 C47 C48 164.7(2) . . . . ?
N1 P1 C47 C52 133.8(2) . . . . ?
N8 P1 C47 C52 -126.9(2) . . . . ?
Ag1 P1 C47 C52 -4.2(2) . . . . ?
Ag1B P1 C47 C52 -15.1(3) . . . . ?
C52 C47 C48 C49 0.5(4) . . . . ?
P1 C47 C48 C49 -179.3(2) . . . . ?
C47 C48 C49 C50 1.4(4) . . . . ?
C48 C49 C50 C51 -1.4(4) . . . . ?
C49 C50 C51 C52 -0.6(4) . . . . ?
C48 C47 C52 C51 -2.4(4) . . . . ?
P1 C47 C52 C51 177.4(2) . . . . ?
C50 C51 C52 C47 2.5(4) . . . . ?
N5 P2 C53 C54 136.1(2) . . . . ?
N4 P2 C53 C54 -125.3(2) . . . . ?
Ag1B P2 C53 C54 1.9(3) . . . . ?
Ag1 P2 C53 C54 -8.8(2) . . . . ?
N5 P2 C53 C58 -44.3(2) . . . . ?
N4 P2 C53 C58 54.3(2) . . . . ?
Ag1B P2 C53 C58 -178.5(3) . . . . ?
Ag1 P2 C53 C58 170.78(19) . . . . ?
C58 C53 C54 C55 -1.2(4) . . . . ?
P2 C53 C54 C55 178.4(2) . . . . ?
C53 C54 C55 C56 0.9(5) . . . . ?
C54 C55 C56 C57 0.0(5) . . . . ?
C55 C56 C57 C58 -0.7(6) . . . . ?
C56 C57 C58 C53 0.4(5) . . . . ?
C54 C53 C58 C57 0.6(4) . . . . ?
P2 C53 C58 C57 -179.1(3) . . . . ?
O3 S1 C59 F1 55.0(3) . . . . ?
O2 S1 C59 F1 177.2(3) . . . . ?
O1 S1 C59 F1 -62.6(3) . . . . ?
O3 S1 C59 F2 175.4(3) . . . . ?
O2 S1 C59 F2 -62.5(3) . . . . ?
O1 S1 C59 F2 57.8(3) . . . . ?
O3 S1 C59 F3 -65.6(4) . . . . ?
O2 S1 C59 F3 56.6(3) . . . . ?
O1 S1 C59 F3 176.8(3) . . . . ?
C91 N9 C60 C93 -0.7(3) . . . . ?
P3 N9 C60 C93 -175.2(2) . . . . ?
C91 N9 C60 C61 -178.1(2) . . . . ?
P3 N9 C60 C61 7.4(4) . . . . ?
C62 N10 C61 C60 -179.6(2) . . . . ?
C93 C60 C61 N10 -172.7(3) . . . . ?
N9 C60 C61 N10 4.1(4) . . . . ?
C61 N10 C62 C63 58.8(3) . . . . ?
C61 N10 C62 C67 -121.2(3) . . . . ?
C67 C62 C63 C64 -0.1(4) . . . . ?
N10 C62 C63 C64 179.8(2) . . . . ?
C62 C63 C64 C65 0.2(4) . . . . ?
C62 C63 C64 C95 -179.9(2) . . . . ?
C63 C64 C65 C66 -0.1(4) . . . . ?
C95 C64 C65 C66 -180.0(2) . . . . ?
C63 C64 C65 C94 -179.5(2) . . . . ?
C95 C64 C65 C94 0.6(4) . . . . ?
C64 C65 C66 C67 -0.2(4) . . . . ?
C94 C65 C66 C67 179.3(2) . . . . ?
C65 C66 C67 C62 0.3(4) . . . . ?
C65 C66 C67 N11 -178.3(2) . . . . ?
C63 C62 C67 C66 -0.1(3) . . . . ?
N10 C62 C67 C66 180.0(2) . . . . ?
C63 C62 C67 N11 178.4(2) . . . . ?
N10 C62 C67 N11 -1.5(3) . . . . ?
C68 N11 C67 C66 -58.4(3) . . . . ?
Ag2B N11 C67 C66 134.0(3) . . . . ?
C68 N11 C67 C62 123.0(3) . . . . ?
Ag2B N11 C67 C62 -44.5(3) . . . . ?
C67 N11 C68 C69 170.5(2) . . . . ?
Ag2B N11 C68 C69 -23.9(4) . . . . ?
C72 N12 C69 C70 -0.1(3) . . . . ?
P4 N12 C69 C70 169.87(19) . . . . ?
C72 N12 C69 C68 -180.0(2) . . . . ?
P4 N12 C69 C68 -10.0(3) . . . . ?
N11 C68 C69 C70 169.2(3) . . . . ?
N11 C68 C69 N12 -10.9(4) . . . . ?
N12 C69 C70 C71 0.9(3) . . . . ?
C68 C69 C70 C71 -179.3(3) . . . . ?
C69 C70 C71 C72 -1.3(4) . . . . ?
C70 C71 C72 N12 1.3(3) . . . . ?
C70 C71 C72 C73 175.5(3) . . . . ?
C69 N12 C72 C71 -0.7(3) . . . . ?
P4 N12 C72 C71 -169.7(2) . . . . ?
C69 N12 C72 C73 -175.3(2) . . . . ?
P4 N12 C72 C73 15.7(4) . . . . ?
C71 C72 C73 C74 160.9(3) . . . . ?
N12 C72 C73 C74 -25.7(3) . . . . ?
C71 C72 C73 C96 -77.6(3) . . . . ?
N12 C72 C73 C96 95.9(3) . . . . ?
C71 C72 C73 C98 39.2(4) . . . . ?
N12 C72 C73 C98 -147.4(2) . . . . ?
C77 N13 C74 C75 0.6(3) . . . . ?
P4 N13 C74 C75 179.5(2) . . . . ?
C77 N13 C74 C73 179.2(2) . . . . ?
P4 N13 C74 C73 -1.9(4) . . . . ?
C72 C73 C74 C75 -162.5(3) . . . . ?
C96 C73 C74 C75 77.0(3) . . . . ?
C98 C73 C74 C75 -40.8(4) . . . . ?
C72 C73 C74 N13 19.2(4) . . . . ?
C96 C73 C74 N13 -101.3(3) . . . . ?
C98 C73 C74 N13 141.0(3) . . . . ?
N13 C74 C75 C76 -0.6(3) . . . . ?
C73 C74 C75 C76 -179.1(3) . . . . ?
C74 C75 C76 C77 0.4(3) . . . . ?
C75 C76 C77 N13 0.0(3) . . . . ?
C75 C76 C77 C78 176.0(2) . . . . ?
C74 N13 C77 C76 -0.4(3) . . . . ?
P4 N13 C77 C76 -179.37(18) . . . . ?
C74 N13 C77 C78 -176.6(2) . . . . ?
P4 N13 C77 C78 4.4(3) . . . . ?
C79 N14 C78 C77 -177.7(2) . . . . ?
C76 C77 C78 N14 -167.2(3) . . . . ?
N13 C77 C78 N14 8.2(4) . . . . ?
C78 N14 C79 C80 47.7(3) . . . . ?
C78 N14 C79 C84 -134.0(2) . . . . ?
C84 C79 C80 C81 -0.1(3) . . . . ?
N14 C79 C80 C81 178.3(2) . . . . ?
C79 C80 C81 C82 1.3(4) . . . . ?
C79 C80 C81 C100 -178.9(2) . . . . ?
C80 C81 C82 C83 -1.4(4) . . . . ?
C100 C81 C82 C83 178.7(2) . . . . ?
C80 C81 C82 C101 -179.4(2) . . . . ?
C100 C81 C82 C101 0.8(4) . . . . ?
C81 C82 C83 C84 0.5(4) . . . . ?
C101 C82 C83 C84 178.4(2) . . . . ?
C82 C83 C84 C79 0.7(4) . . . . ?
C82 C83 C84 N15 -179.4(2) . . . . ?
C80 C79 C84 C83 -0.9(3) . . . . ?
N14 C79 C84 C83 -179.3(2) . . . . ?
C80 C79 C84 N15 179.2(2) . . . . ?
N14 C79 C84 N15 0.8(3) . . . . ?
C85 N15 C84 C83 -51.2(3) . . . . ?
Ag2 N15 C84 C83 139.46(19) . . . . ?
C85 N15 C84 C79 128.6(2) . . . . ?
Ag2 N15 C84 C79 -40.7(3) . . . . ?
C84 N15 C85 C86 175.9(2) . . . . ?
Ag2 N15 C85 C86 -15.6(4) . . . . ?
C89 N16 C86 C87 -0.3(3) . . . . ?
P3 N16 C86 C87 170.4(2) . . . . ?
C89 N16 C86 C85 176.1(3) . . . . ?
P3 N16 C86 C85 -13.2(4) . . . . ?
N15 C85 C86 C87 161.9(3) . . . . ?
N15 C85 C86 N16 -13.9(5) . . . . ?
N16 C86 C87 C88 1.0(3) . . . . ?
C85 C86 C87 C88 -175.5(3) . . . . ?
C86 C87 C88 C89 -1.4(4) . . . . ?
C86 N16 C89 C88 -0.6(3) . . . . ?
P3 N16 C89 C88 -170.2(2) . . . . ?
C86 N16 C89 C90 -174.6(2) . . . . ?
P3 N16 C89 C90 15.8(4) . . . . ?
C87 C88 C89 N16 1.2(3) . . . . ?
C87 C88 C89 C90 174.8(3) . . . . ?
N16 C89 C90 C91 -25.4(4) . . . . ?
C88 C89 C90 C91 161.8(3) . . . . ?
N16 C89 C90 C104 -146.4(2) . . . . ?
C88 C89 C90 C104 40.8(4) . . . . ?
N16 C89 C90 C102 96.6(3) . . . . ?
C88 C89 C90 C102 -76.2(4) . . . . ?
C60 N9 C91 C92 1.2(3) . . . . ?
P3 N9 C91 C92 175.2(2) . . . . ?
C60 N9 C91 C90 -178.2(3) . . . . ?
P3 N9 C91 C90 -4.2(4) . . . . ?
C89 C90 C91 C92 -159.2(3) . . . . ?
C104 C90 C91 C92 -38.0(4) . . . . ?
C102 C90 C91 C92 80.2(4) . . . . ?
C89 C90 C91 N9 20.1(4) . . . . ?
C104 C90 C91 N9 141.3(3) . . . . ?
C102 C90 C91 N9 -100.5(3) . . . . ?
N9 C91 C92 C93 -1.3(4) . . . . ?
C90 C91 C92 C93 178.1(3) . . . . ?
N9 C60 C93 C92 -0.1(4) . . . . ?
C61 C60 C93 C92 176.9(3) . . . . ?
C91 C92 C93 C60 0.9(4) . . . . ?
C72 C73 C96 C97 -67.2(3) . . . . ?
C74 C73 C96 C97 56.0(3) . . . . ?
C98 C73 C96 C97 174.8(3) . . . . ?
C72 C73 C98 C99 61.9(3) . . . . ?
C74 C73 C98 C99 -61.7(3) . . . . ?
C96 C73 C98 C99 179.0(3) . . . . ?
C91 C90 C102 C103 67.4(4) . . . . ?
C89 C90 C102 C103 -56.2(4) . . . . ?
C104 C90 C102 C103 -173.9(3) . . . . ?
C91 C90 C104 C105 -60.4(3) . . . . ?
C89 C90 C104 C105 63.0(3) . . . . ?
C102 C90 C104 C105 180.0(3) . . . . ?
N9 P3 C106 C107 -143.4(2) . . . . ?
N16 P3 C106 C107 118.7(2) . . . . ?
Ag2B P3 C106 C107 -2.8(4) . . . . ?
Ag2 P3 C106 C107 6.6(2) . . . . ?
N9 P3 C106 C111 37.9(2) . . . . ?
N16 P3 C106 C111 -59.9(2) . . . . ?
Ag2B P3 C106 C111 178.5(4) . . . . ?
Ag2 P3 C106 C111 -172.06(19) . . . . ?
C111 C106 C107 C108 0.9(4) . . . . ?
P3 C106 C107 C108 -177.7(2) . . . . ?
C106 C107 C108 C109 -0.9(4) . . . . ?
C107 C108 C109 C110 0.3(5) . . . . ?
C108 C109 C110 C111 0.2(5) . . . . ?
C109 C110 C111 C106 -0.2(5) . . . . ?
C107 C106 C111 C110 -0.4(4) . . . . ?
P3 C106 C111 C110 178.2(2) . . . . ?
N13 P4 C112 C113 60.0(2) . . . . ?
N12 P4 C112 C113 -39.4(2) . . . . ?
Ag2 P4 C112 C113 -162.5(2) . . . . ?
Ag2B P4 C112 C113 -153.5(3) . . . . ?
N13 P4 C112 C117 -125.6(2) . . . . ?
N12 P4 C112 C117 135.0(2) . . . . ?
Ag2 P4 C112 C117 11.9(2) . . . . ?
Ag2B P4 C112 C117 20.9(4) . . . . ?
C117 C112 C113 C114 0.9(4) . . . . ?
P4 C112 C113 C114 175.3(2) . . . . ?
C112 C113 C114 C115 0.7(5) . . . . ?
C113 C114 C115 C116 -1.8(5) . . . . ?
C114 C115 C116 C117 1.2(4) . . . . ?
C115 C116 C117 C112 0.4(4) . . . . ?
C113 C112 C117 C116 -1.4(4) . . . . ?
P4 C112 C117 C116 -175.9(2) . . . . ?
C122 O7 C119 C120 -28.6(4) . . . . ?
O7 C119 C120 C121 37.1(5) . . . . ?
C119 C120 C121 C122 -30.7(4) . . . . ?
C119 O7 C122 C121 8.3(4) . . . . ?
C120 C121 C122 O7 14.7(4) . . . . ?
C126 O8 C123 C124 -14.3(5) . . . . ?
O8 C123 C124 C125 32.6(5) . . . . ?
C123 C124 C125 C126 -37.4(5) . . . . ?
C123 O8 C126 C125 -10.4(5) . . . . ?
C124 C125 C126 O8 30.1(5) . . . . ?
C130 O9 C127 C128 -32.9(6) . . . . ?
O9 C127 C128 C129 32.2(6) . . . . ?
C127 C128 C129 C130 -19.7(6) . . . . ?
C127 O9 C130 C129 19.6(6) . . . . ?
C128 C129 C130 O9 1.2(6) . . . . ?
C134 O10A C131 C132 15.9(5) . . . . ?
O10A C131 C132 C133 -34.7(5) . . . . ?
C131 C132 C133 C134 39.5(4) . . . . ?
C131 O10A C134 C133 10.3(6) . . . . ?
C132 C133 C134 O10A -31.3(5) . . . . ?
C138 O10B C135 C136 13(4) . . . . ?
O10B C135 C136 C137 -17(4) . . . . ?
C135 C136 C137 C138 15(4) . . . . ?
C135 O10B C138 C137 -3(4) . . . . ?
C136 C137 C138 O10B -7(4) . . . . ?
